data_4123594
loop_
_publ_author_name
'Zaragoza, Jan Paulo T.'
'Baglia, Regina A.'
'Siegler, Maxime A.'
'Goldberg, David P.'

_publ_section_title
;
 Strong Inhibition of O-Atom Transfer Reactivity for
 Mn(IV)(O)(\p-Radical-Cation)(Lewis Acid) versus Mn(V)(O) Porphyrinoid
 Complexes.
;
_journal_issue 20
_journal_name_full 'Journal of the American Chemical Society'
_journal_page_first 6531
_journal_page_last 6540
_journal_paper_doi 10.1021/jacs.5b00875
_journal_volume 137
_journal_year 2015
_chemical_formula_moiety 'C114 H119 Mn N7 O P, 3.76(C2 H3 N)'
_chemical_formula_sum 'C121.52 H130.29 Mn N10.76 O P'
_chemical_formula_weight 1843.47
_chemical_name_systematic
;
 ?
;
_space_group_crystal_system monoclinic
_space_group_IT_number 14
_space_group_name_Hall '-P 2ybc'
_space_group_name_H-M_alt 'P 1 21/c 1'
_symmetry_space_group_name_Hall '-P 2ybc'
_symmetry_space_group_name_H-M 'P 1 21/c 1'
_atom_sites_solution_hydrogens geom
_atom_sites_solution_primary direct
_atom_sites_solution_secondary difmap
_audit_creation_method SHELXL-2013
_cell_angle_alpha 90
_cell_angle_beta 101.1080(11)
_cell_angle_gamma 90
_cell_formula_units_Z 4
_cell_length_a 17.17627(19)
_cell_length_b 33.6006(3)
_cell_length_c 19.6140(2)
_cell_measurement_reflns_used 30439
_cell_measurement_temperature 110(2)
_cell_measurement_theta_max 72.00
_cell_measurement_theta_min 3.46
_cell_volume 11107.8(2)
_computing_cell_refinement
;
CrysAlisPro, Agilent Technologies,
Version 1.171.36.32 (release 02-08-2013 CrysAlis171 .NET)
(compiled Aug  2 2013,16:46:58)
;
_computing_data_collection
;
CrysAlisPro, Agilent Technologies,
Version 1.171.36.32 (release 02-08-2013 CrysAlis171 .NET)
(compiled Aug  2 2013,16:46:58)
;
_computing_data_reduction
;
CrysAlisPro, Agilent Technologies,
Version 1.171.36.32 (release 02-08-2013 CrysAlis171 .NET)
(compiled Aug  2 2013,16:46:58)
;
_computing_molecular_graphics 'SHELXTL v6.10 (Sheldrick, 2008)'
_computing_publication_material 'SHELXTL v6.10 (Sheldrick, 2008)'
_computing_structure_refinement 'SHELXL-2013 (Sheldrick, 2013)'
_computing_structure_solution 'SHELXS-2013 (Sheldrick, 2013)'
_diffrn_ambient_temperature 110(2)
_diffrn_measured_fraction_theta_full 0.999
_diffrn_measured_fraction_theta_max 0.999
_diffrn_measurement_device_type 'SuperNova, Dual, Cu at zero, Atlas'
_diffrn_measurement_method '\w scans'
_diffrn_radiation_monochromator mirror
_diffrn_radiation_source 'SuperNova (Cu) X-ray Source'
_diffrn_radiation_type CuK\a
_diffrn_radiation_wavelength 1.54178
_diffrn_reflns_av_R_equivalents 0.0392
_diffrn_reflns_av_unetI/netI 0.0333
_diffrn_reflns_laue_measured_fraction_full 0.999
_diffrn_reflns_laue_measured_fraction_max 0.999
_diffrn_reflns_limit_h_max 21
_diffrn_reflns_limit_h_min -20
_diffrn_reflns_limit_k_max 41
_diffrn_reflns_limit_k_min -41
_diffrn_reflns_limit_l_max 23
_diffrn_reflns_limit_l_min -24
_diffrn_reflns_number 82335
_diffrn_reflns_point_group_measured_fraction_full 0.999
_diffrn_reflns_point_group_measured_fraction_max 0.999
_diffrn_reflns_theta_full 67.679
_diffrn_reflns_theta_max 71.900
_diffrn_reflns_theta_min 2.933
_exptl_absorpt_coefficient_mu 1.500
_exptl_absorpt_correction_T_max 0.882
_exptl_absorpt_correction_T_min 0.640
_exptl_absorpt_correction_type analytical
_exptl_absorpt_process_details
;
CrysAlisPro, Agilent Technologies,
Version 1.171.36.32 (release 02-08-2013 CrysAlis171 .NET)
(compiled Aug  2 2013,16:46:58)
Analytical numeric absorption correction using a multifaceted crystal
            model based on expressions derived by R.C. Clark & J.S. Reid.
(Clark, R. C. & Reid, J. S. (1995). Acta Cryst. A51, 887-897)
;
_exptl_crystal_colour black
_exptl_crystal_density_diffrn 1.102
_exptl_crystal_description 'irregular shape'
_exptl_crystal_F_000 3931
_exptl_crystal_size_max 0.43
_exptl_crystal_size_mid 0.18
_exptl_crystal_size_min 0.09
_refine_diff_density_max 1.055
_refine_diff_density_min -0.570
_refine_diff_density_rms 0.056
_refine_ls_extinction_method none
_refine_ls_goodness_of_fit_ref 1.043
_refine_ls_hydrogen_treatment constr
_refine_ls_matrix_type full
_refine_ls_number_parameters 1527
_refine_ls_number_reflns 21779
_refine_ls_number_restraints 855
_refine_ls_restrained_S_all 1.105
_refine_ls_R_factor_all 0.0768
_refine_ls_R_factor_gt 0.0658
_refine_ls_shift/su_max 0.001
_refine_ls_shift/su_mean 0.000
_refine_ls_structure_factor_coef Fsqd
_refine_ls_weighting_details
;
 w=1/[\s^2^(Fo^2^)+(0.0985P)^2^+7.5067P]
 where P=(Fo^2^+2Fc^2^)/3
;
_refine_ls_weighting_scheme calc
_refine_ls_wR_factor_gt 0.1749
_refine_ls_wR_factor_ref 0.1841
_reflns_Friedel_coverage 0.000
_reflns_number_gt 18304
_reflns_number_total 21779
_reflns_threshold_expression 'I > 2\s(I)'
_cod_data_source_file ja5b00875_si_002.cif
_cod_data_source_block 1
_cod_depositor_comments 'Adding full bibliography for 4123593--4123594.cif.'
_cod_database_code 4123594
_shelx_space_group_comment
;
The symmetry employed for this shelxl refinement is uniquely defined
by the following loop, which should always be used as a source of
symmetry information in preference to the above space-group names.
They are only intended as comments.
;
_shelxl_version_number 2013-2

loop_
_space_group_symop_operation_xyz
'x, y, z'
'-x, y+1/2, -z+1/2'
'-x, -y, -z'
'x, -y-1/2, z-1/2'

loop_
_atom_site_label
_atom_site_type_symbol
_atom_site_fract_x
_atom_site_fract_y
_atom_site_fract_z
_atom_site_U_iso_or_equiv
_atom_site_adp_type
_atom_site_occupancy
_atom_site_site_symmetry_order
_atom_site_calc_flag
_atom_site_refinement_flags_posn
_atom_site_refinement_flags_adp
_atom_site_refinement_flags_occupancy
_atom_site_disorder_assembly
_atom_site_disorder_group
Mn1 Mn 0.76490(2) 0.03576(2) 0.40228(2) 0.02912(10) Uani 1 1 d . . . . .
C1 C 0.86770(14) 0.10264(7) 0.44737(12) 0.0321(5) Uani 1 1 d . . . . .
C2 C 0.92410(14) 0.11278(7) 0.50942(12) 0.0313(5) Uani 1 1 d . . . . .
C3 C 0.94035(14) 0.07803(7) 0.54940(12) 0.0319(5) Uani 1 1 d . . . . .
C4 C 0.89380(14) 0.04649(7) 0.51172(12) 0.0314(5) Uani 1 1 d . . . . .
C5 C 0.87033(13) 0.00569(7) 0.51739(12) 0.0292(5) Uani 1 1 d . . . . .
C6 C 0.88331(13) -0.02893(7) 0.56223(12) 0.0290(5) Uani 1 1 d . . . . .
C7 C 0.83192(13) -0.05879(7) 0.53004(12) 0.0287(5) Uani 1 1 d . . . . .
C8 C 0.78750(13) -0.04246(7) 0.46578(12) 0.0287(5) Uani 1 1 d . . . . .
C9 C 0.68831(14) -0.04037(7) 0.36517(12) 0.0302(5) Uani 1 1 d . . . . .
C10 C 0.62172(14) -0.05578(7) 0.31541(11) 0.0302(5) Uani 1 1 d . . . . .
C11 C 0.59578(15) -0.02565(7) 0.26805(12) 0.0325(5) Uani 1 1 d . . . . .
C12 C 0.64771(15) 0.00805(7) 0.28683(12) 0.0330(5) Uani 1 1 d . . . . .
C13 C 0.68980(16) 0.07421(7) 0.27511(12) 0.0359(5) Uani 1 1 d . . . . .
C14 C 0.68964(16) 0.11220(7) 0.23942(12) 0.0365(5) Uani 1 1 d . . . . .
C15 C 0.74559(16) 0.13598(7) 0.27989(12) 0.0361(5) Uani 1 1 d . . . . .
C16 C 0.78065(15) 0.11336(7) 0.34147(12) 0.0340(5) Uani 1 1 d . . . . .
N1 N 0.85278(12) 0.06354(6) 0.45084(10) 0.0327(4) Uani 1 1 d . . . . .
N2 N 0.81314(11) -0.00504(6) 0.46084(10) 0.0303(4) Uani 1 1 d . . . . .
N3 N 0.72807(11) -0.05971(6) 0.42067(10) 0.0297(4) Uani 1 1 d . . . . .
N4 N 0.70230(12) -0.00200(6) 0.34542(10) 0.0324(4) Uani 1 1 d . . . . .
N5 N 0.64202(13) 0.04325(6) 0.25390(10) 0.0358(5) Uani 1 1 d . . . . .
N6 N 0.74537(13) 0.07640(6) 0.33533(10) 0.0352(5) Uani 1 1 d . . . . .
N7 N 0.83590(12) 0.12632(6) 0.39351(10) 0.0339(4) Uani 1 1 d . . . . .
C17 C 0.95707(15) 0.15332(8) 0.52289(13) 0.0364(5) Uani 1 1 d . . . . .
C18 C 0.90911(17) 0.18657(8) 0.50219(13) 0.0398(6) Uani 1 1 d . . . . .
H18 H 0.8543 0.1829 0.4836 0.048 Uiso 1 1 calc R U . . .
C19 C 0.94027(19) 0.22456(8) 0.50839(14) 0.0455(6) Uani 1 1 d . . . . .
H19 H 0.9064 0.2465 0.4933 0.055 Uiso 1 1 calc R U . . .
C20 C 1.0191(2) 0.23161(9) 0.53589(15) 0.0486(7) Uani 1 1 d . . . . .
C21 C 1.06652(19) 0.19864(10) 0.55843(16) 0.0508(7) Uani 1 1 d . . . . .
H21 H 1.1208 0.2026 0.5786 0.061 Uiso 1 1 calc R U . . .
C22 C 1.03612(17) 0.16005(9) 0.55208(15) 0.0441(6) Uani 1 1 d . . . . .
H22 H 1.0699 0.1382 0.5679 0.053 Uiso 1 1 calc R U . . .
C23 C 1.0523(2) 0.27448(10) 0.53834(19) 0.0633(9) Uani 1 1 d . . . . .
C24 C 1.0528(3) 0.28776(12) 0.4636(2) 0.0852(13) Uani 1 1 d . . . . .
H24A H 1.0739 0.3149 0.4639 0.128 Uiso 1 1 calc R U . . .
H24B H 0.9985 0.2872 0.4365 0.128 Uiso 1 1 calc R U . . .
H24C H 1.0862 0.2697 0.4425 0.128 Uiso 1 1 calc R U . . .
C25 C 0.9983(3) 0.30315(11) 0.5673(3) 0.0873(14) Uani 1 1 d . . . . .
H25A H 0.9963 0.2957 0.6153 0.131 Uiso 1 1 calc R U . . .
H25B H 0.9447 0.3019 0.5389 0.131 Uiso 1 1 calc R U . . .
H25C H 1.0189 0.3303 0.5663 0.131 Uiso 1 1 calc R U . . .
C26 C 1.1364(3) 0.27660(14) 0.5788(3) 0.1011(17) Uani 1 1 d . . . . .
H26A H 1.1379 0.2674 0.6264 0.152 Uiso 1 1 calc R U . . .
H26B H 1.1552 0.3042 0.5797 0.152 Uiso 1 1 calc R U . . .
H26C H 1.1706 0.2597 0.5564 0.152 Uiso 1 1 calc R U . . .
C27 C 0.99475(14) 0.07638(7) 0.61720(12) 0.0321(5) Uani 1 1 d . . . . .
C28 C 0.98288(15) 0.10163(8) 0.67101(13) 0.0384(6) Uani 1 1 d . . . . .
H28 H 0.9346 0.1161 0.6663 0.046 Uiso 1 1 calc R U . . .
C29 C 1.03892(16) 0.10602(8) 0.72994(14) 0.0423(6) Uani 1 1 d . . . . .
H29 H 1.0290 0.1236 0.7652 0.051 Uiso 1 1 calc R U . . .
C30 C 1.11063(15) 0.08526(8) 0.73987(14) 0.0408(6) Uani 1 1 d . . . . .
C31 C 1.12009(16) 0.05772(9) 0.68872(15) 0.0447(6) Uani 1 1 d . . . . .
H31 H 1.1665 0.0417 0.6952 0.054 Uiso 1 1 calc R U . . .
C32 C 1.06304(15) 0.05333(8) 0.62859(14) 0.0380(5) Uani 1 1 d . . . . .
H32 H 1.0709 0.0343 0.5948 0.046 Uiso 1 1 calc R U . . .
C33 C 1.17746(19) 0.09516(12) 0.80130(18) 0.0627(9) Uani 0.47(2) 1 d D U P A 1
C34 C 1.2254(8) 0.1299(4) 0.7697(8) 0.082(4) Uani 0.47(2) 1 d D U P A 1
H34A H 1.2497 0.1188 0.7326 0.124 Uiso 0.47(2) 1 calc R U P A 1
H34B H 1.2668 0.1406 0.8065 0.124 Uiso 0.47(2) 1 calc R U P A 1
H34C H 1.1886 0.1512 0.7508 0.124 Uiso 0.47(2) 1 calc R U P A 1
C35 C 1.2352(11) 0.0612(5) 0.8187(13) 0.063(4) Uani 0.47(2) 1 d D U P A 1
H35A H 1.2075 0.0380 0.8325 0.095 Uiso 0.47(2) 1 calc R U P A 1
H35B H 1.2778 0.0691 0.8571 0.095 Uiso 0.47(2) 1 calc R U P A 1
H35C H 1.2578 0.0546 0.7779 0.095 Uiso 0.47(2) 1 calc R U P A 1
C36 C 1.1497(9) 0.1121(7) 0.8639(8) 0.101(4) Uani 0.47(2) 1 d D U P A 1
H36A H 1.1288 0.1390 0.8532 0.151 Uiso 0.47(2) 1 calc R U P A 1
H36B H 1.1945 0.1132 0.9033 0.151 Uiso 0.47(2) 1 calc R U P A 1
H36C H 1.1080 0.0951 0.8758 0.151 Uiso 0.47(2) 1 calc R U P A 1
C33' C 1.17746(19) 0.09516(12) 0.80130(18) 0.0627(9) Uani 0.53(2) 1 d D U P A 2
C34' C 1.2052(10) 0.1379(3) 0.7959(10) 0.102(4) Uani 0.53(2) 1 d D U P A 2
H34D H 1.2247 0.1413 0.7525 0.153 Uiso 0.53(2) 1 calc R U P A 2
H34E H 1.2481 0.1438 0.8354 0.153 Uiso 0.53(2) 1 calc R U P A 2
H34F H 1.1608 0.1562 0.7965 0.153 Uiso 0.53(2) 1 calc R U P A 2
C35' C 1.2475(11) 0.0673(5) 0.8104(11) 0.066(4) Uani 0.53(2) 1 d D U P A 2
H35D H 1.2293 0.0399 0.8136 0.099 Uiso 0.53(2) 1 calc R U P A 2
H35E H 1.2851 0.0742 0.8530 0.099 Uiso 0.53(2) 1 calc R U P A 2
H35F H 1.2738 0.0698 0.7704 0.099 Uiso 0.53(2) 1 calc R U P A 2
C36' C 1.1414(7) 0.0909(6) 0.8691(5) 0.079(3) Uani 0.53(2) 1 d D U P A 2
H36D H 1.0959 0.1089 0.8662 0.118 Uiso 0.53(2) 1 calc R U P A 2
H36E H 1.1819 0.0979 0.9098 0.118 Uiso 0.53(2) 1 calc R U P A 2
H36F H 1.1241 0.0634 0.8735 0.118 Uiso 0.53(2) 1 calc R U P A 2
C37 C 0.93729(14) -0.03281(7) 0.62965(12) 0.0306(5) Uani 1 1 d . . . . .
C38 C 0.93258(16) -0.00783(8) 0.68486(14) 0.0399(6) Uani 1 1 d . . . . .
H38 H 0.8972 0.0142 0.6780 0.048 Uiso 1 1 calc R U . . .
C39 C 0.97862(18) -0.01441(9) 0.74985(14) 0.0465(7) Uani 1 1 d . . . . .
H39 H 0.9737 0.0029 0.7870 0.056 Uiso 1 1 calc R U . . .
C40 C 1.03197(17) -0.04590(9) 0.76191(14) 0.0439(6) Uani 1 1 d . . . . .
C41 C 1.03783(15) -0.07039(8) 0.70577(14) 0.0402(6) Uani 1 1 d . . . . .
H41 H 1.0746 -0.0918 0.7123 0.048 Uiso 1 1 calc R U . . .
C42 C 0.99170(14) -0.06429(7) 0.64111(13) 0.0346(5) Uani 1 1 d . . . . .
H42 H 0.9968 -0.0816 0.6039 0.042 Uiso 1 1 calc R U . . .
C43 C 1.0840(2) -0.05417(13) 0.83333(17) 0.0691(10) Uani 0.69(4) 1 d D U P B 1
C44 C 1.0732(9) -0.0223(5) 0.8871(6) 0.085(3) Uani 0.69(4) 1 d D U P B 1
H44A H 1.0899 0.0037 0.8721 0.127 Uiso 0.69(4) 1 calc R U P B 1
H44B H 1.1056 -0.0292 0.9323 0.127 Uiso 0.69(4) 1 calc R U P B 1
H44C H 1.0172 -0.0210 0.8910 0.127 Uiso 0.69(4) 1 calc R U P B 1
C45 C 1.1716(4) -0.0547(5) 0.8260(6) 0.076(3) Uani 0.69(4) 1 d D U P B 1
H45A H 1.1792 -0.0749 0.7918 0.115 Uiso 0.69(4) 1 calc R U P B 1
H45B H 1.2051 -0.0610 0.8710 0.115 Uiso 0.69(4) 1 calc R U P B 1
H45C H 1.1863 -0.0285 0.8105 0.115 Uiso 0.69(4) 1 calc R U P B 1
C46 C 1.0617(11) -0.0958(3) 0.8566(8) 0.098(3) Uani 0.69(4) 1 d D U P B 1
H46A H 1.0067 -0.0956 0.8634 0.146 Uiso 0.69(4) 1 calc R U P B 1
H46B H 1.0970 -0.1030 0.9003 0.146 Uiso 0.69(4) 1 calc R U P B 1
H46C H 1.0672 -0.1154 0.8208 0.146 Uiso 0.69(4) 1 calc R U P B 1
C43' C 1.0840(2) -0.05417(13) 0.83333(17) 0.0691(10) Uani 0.31(4) 1 d D U P B 2
C44' C 1.051(2) -0.0317(9) 0.8904(12) 0.083(5) Uani 0.31(4) 1 d D U P B 2
H44D H 1.0560 -0.0030 0.8840 0.124 Uiso 0.31(4) 1 calc R U P B 2
H44E H 1.0807 -0.0394 0.9362 0.124 Uiso 0.31(4) 1 calc R U P B 2
H44F H 0.9947 -0.0385 0.8871 0.124 Uiso 0.31(4) 1 calc R U P B 2
C45' C 1.1671(11) -0.0395(11) 0.8274(15) 0.087(5) Uani 0.31(4) 1 d D U P B 2
H45D H 1.1817 -0.0506 0.7855 0.130 Uiso 0.31(4) 1 calc R U P B 2
H45E H 1.2056 -0.0481 0.8683 0.130 Uiso 0.31(4) 1 calc R U P B 2
H45F H 1.1670 -0.0103 0.8247 0.130 Uiso 0.31(4) 1 calc R U P B 2
C46' C 1.0859(18) -0.0982(5) 0.8573(17) 0.083(5) Uani 0.31(4) 1 d D U P B 2
H46D H 1.0316 -0.1074 0.8569 0.125 Uiso 0.31(4) 1 calc R U P B 2
H46E H 1.1173 -0.1004 0.9045 0.125 Uiso 0.31(4) 1 calc R U P B 2
H46F H 1.1099 -0.1147 0.8256 0.125 Uiso 0.31(4) 1 calc R U P B 2
C47 C 0.81370(13) -0.09813(7) 0.55657(13) 0.0322(5) Uani 1 1 d . . . . .
C48 C 0.80973(15) -0.10401(8) 0.62638(13) 0.0384(6) Uani 1 1 d . . . . .
H48 H 0.8267 -0.0835 0.6592 0.046 Uiso 1 1 calc R U . . .
C49 C 0.78132(17) -0.13938(9) 0.64824(15) 0.0459(6) Uani 1 1 d . . . . .
H49 H 0.7787 -0.1423 0.6959 0.055 Uiso 1 1 calc R U . . .
C50 C 0.75657(17) -0.17070(9) 0.60312(16) 0.0459(6) Uani 1 1 d . . . . .
C51 C 0.76270(16) -0.16500(8) 0.53399(15) 0.0435(6) Uani 1 1 d . . . . .
H51 H 0.7474 -0.1860 0.5017 0.052 Uiso 1 1 calc R U . . .
C52 C 0.79031(15) -0.12979(7) 0.51080(14) 0.0366(5) Uani 1 1 d . . . . .
H52 H 0.7934 -0.1271 0.4632 0.044 Uiso 1 1 calc R U . . .
C53 C 0.7203(2) -0.20894(10) 0.6265(2) 0.0620(8) Uani 0.768(7) 1 d D U P C 1
C54 C 0.7317(4) -0.21184(17) 0.7062(3) 0.0794(17) Uani 0.768(7) 1 d D U P C 1
H54A H 0.7137 -0.2380 0.7191 0.119 Uiso 0.768(7) 1 calc R U P C 1
H54B H 0.7006 -0.1910 0.7234 0.119 Uiso 0.768(7) 1 calc R U P C 1
H54C H 0.7880 -0.2084 0.7268 0.119 Uiso 0.768(7) 1 calc R U P C 1
C55 C 0.7572(5) -0.24467(15) 0.6020(4) 0.090(2) Uani 0.768(7) 1 d D U P C 1
H55A H 0.7545 -0.2427 0.5517 0.135 Uiso 0.768(7) 1 calc R U P C 1
H55B H 0.7287 -0.2685 0.6123 0.135 Uiso 0.768(7) 1 calc R U P C 1
H55C H 0.8128 -0.2464 0.6256 0.135 Uiso 0.768(7) 1 calc R U P C 1
C56 C 0.6298(3) -0.20752(19) 0.5975(4) 0.0883(19) Uani 0.768(7) 1 d D U P C 1
H56A H 0.6203 -0.2047 0.5469 0.132 Uiso 0.768(7) 1 calc R U P C 1
H56B H 0.6066 -0.1848 0.6178 0.132 Uiso 0.768(7) 1 calc R U P C 1
H56C H 0.6052 -0.2322 0.6096 0.132 Uiso 0.768(7) 1 calc R U P C 1
C53' C 0.7203(2) -0.20894(10) 0.6265(2) 0.0620(8) Uani 0.232(7) 1 d D U P C 2
C54' C 0.7835(11) -0.2292(5) 0.6827(10) 0.088(4) Uani 0.232(7) 1 d D U P C 2
H54D H 0.7596 -0.2519 0.7024 0.131 Uiso 0.232(7) 1 calc R U P C 2
H54E H 0.8033 -0.2100 0.7196 0.131 Uiso 0.232(7) 1 calc R U P C 2
H54F H 0.8276 -0.2385 0.6618 0.131 Uiso 0.232(7) 1 calc R U P C 2
C55' C 0.7089(13) -0.2412(5) 0.5687(9) 0.076(4) Uani 0.232(7) 1 d D U P C 2
H55D H 0.6909 -0.2660 0.5868 0.114 Uiso 0.232(7) 1 calc R U P C 2
H55E H 0.7594 -0.2458 0.5537 0.114 Uiso 0.232(7) 1 calc R U P C 2
H55F H 0.6692 -0.2321 0.5290 0.114 Uiso 0.232(7) 1 calc R U P C 2
C56' C 0.6458(11) -0.1982(6) 0.6512(13) 0.092(4) Uani 0.232(7) 1 d D U P C 2
H56D H 0.6130 -0.1809 0.6169 0.137 Uiso 0.232(7) 1 calc R U P C 2
H56E H 0.6593 -0.1841 0.6957 0.137 Uiso 0.232(7) 1 calc R U P C 2
H56F H 0.6162 -0.2224 0.6574 0.137 Uiso 0.232(7) 1 calc R U P C 2
C57 C 0.59275(14) -0.09707(7) 0.31527(12) 0.0306(5) Uani 1 1 d . . . . .
C58 C 0.59979(15) -0.11957(7) 0.37594(12) 0.0339(5) Uani 1 1 d . . . . .
H58 H 0.6239 -0.1081 0.4191 0.041 Uiso 1 1 calc R U . . .
C59 C 0.57226(17) -0.15823(7) 0.37413(13) 0.0391(6) Uani 1 1 d . . . . .
H59 H 0.5782 -0.1728 0.4163 0.047 Uiso 1 1 calc R U . . .
C60 C 0.53611(19) -0.17642(8) 0.31242(15) 0.0451(6) Uani 1 1 d . . . . .
C61 C 0.53201(19) -0.15439(8) 0.25164(14) 0.0465(7) Uani 1 1 d . . . . .
H61 H 0.5100 -0.1663 0.2083 0.056 Uiso 1 1 calc R U . . .
C62 C 0.55908(16) -0.11568(8) 0.25281(13) 0.0383(6) Uani 1 1 d . . . . .
H62 H 0.5547 -0.1014 0.2104 0.046 Uiso 1 1 calc R U . . .
C63 C 0.5029(3) -0.21867(9) 0.3126(2) 0.0724(10) Uani 0.52(2) 1 d D U P D 1
C64 C 0.5802(7) -0.2451(3) 0.3467(8) 0.079(3) Uani 0.52(2) 1 d D U P D 1
H64A H 0.6002 -0.2361 0.3944 0.119 Uiso 0.52(2) 1 calc R U P D 1
H64B H 0.6216 -0.2418 0.3191 0.119 Uiso 0.52(2) 1 calc R U P D 1
H64C H 0.5651 -0.2732 0.3470 0.119 Uiso 0.52(2) 1 calc R U P D 1
C65 C 0.4460(11) -0.2217(8) 0.3614(9) 0.070(4) Uani 0.52(2) 1 d D U P D 1
H65A H 0.4726 -0.2135 0.4081 0.106 Uiso 0.52(2) 1 calc R U P D 1
H65B H 0.4279 -0.2493 0.3628 0.106 Uiso 0.52(2) 1 calc R U P D 1
H65C H 0.4004 -0.2044 0.3453 0.106 Uiso 0.52(2) 1 calc R U P D 1
C66 C 0.4782(15) -0.2350(4) 0.2415(6) 0.110(4) Uani 0.52(2) 1 d D U P D 1
H66A H 0.4554 -0.2616 0.2440 0.166 Uiso 0.52(2) 1 calc R U P D 1
H66B H 0.5244 -0.2368 0.2191 0.166 Uiso 0.52(2) 1 calc R U P D 1
H66C H 0.4384 -0.2174 0.2142 0.166 Uiso 0.52(2) 1 calc R U P D 1
C63' C 0.5029(3) -0.21867(9) 0.3126(2) 0.0724(10) Uani 0.48(2) 1 d D U P D 2
C64' C 0.5622(9) -0.2497(3) 0.3137(10) 0.088(3) Uani 0.48(2) 1 d D U P D 2
H64D H 0.5858 -0.2475 0.2722 0.133 Uiso 0.48(2) 1 calc R U P D 2
H64E H 0.5371 -0.2759 0.3145 0.133 Uiso 0.48(2) 1 calc R U P D 2
H64F H 0.6037 -0.2467 0.3553 0.133 Uiso 0.48(2) 1 calc R U P D 2
C65' C 0.4568(12) -0.2231(8) 0.3736(9) 0.064(4) Uani 0.48(2) 1 d D U P D 2
H65D H 0.4283 -0.2485 0.3692 0.096 Uiso 0.48(2) 1 calc R U P D 2
H65E H 0.4188 -0.2012 0.3718 0.096 Uiso 0.48(2) 1 calc R U P D 2
H65F H 0.4945 -0.2223 0.4180 0.096 Uiso 0.48(2) 1 calc R U P D 2
C66' C 0.4299(13) -0.2237(4) 0.2471(7) 0.102(4) Uani 0.48(2) 1 d D U P D 2
H66D H 0.4492 -0.2196 0.2037 0.153 Uiso 0.48(2) 1 calc R U P D 2
H66E H 0.3888 -0.2040 0.2505 0.153 Uiso 0.48(2) 1 calc R U P D 2
H66F H 0.4076 -0.2505 0.2474 0.153 Uiso 0.48(2) 1 calc R U P D 2
C67 C 0.52516(15) -0.02384(7) 0.21198(12) 0.0337(5) Uani 1 1 d . . . . .
C68 C 0.45109(16) -0.03462(8) 0.22417(13) 0.0388(6) Uani 1 1 d . . . . .
H68 H 0.4467 -0.0453 0.2681 0.047 Uiso 1 1 calc R U . . .
C69 C 0.38352(17) -0.03012(9) 0.17357(14) 0.0463(7) Uani 1 1 d . . . . .
H69 H 0.3336 -0.0380 0.1832 0.056 Uiso 1 1 calc R U . . .
C70 C 0.38723(18) -0.01422(10) 0.10843(14) 0.0475(7) Uani 1 1 d . . . . .
C71 C 0.46123(17) -0.00417(9) 0.09642(13) 0.0443(6) Uani 1 1 d . . . . .
H71 H 0.4656 0.0062 0.0523 0.053 Uiso 1 1 calc R U . . .
C72 C 0.52944(17) -0.00868(8) 0.14651(13) 0.0385(6) Uani 1 1 d . . . . .
H72 H 0.5794 -0.0014 0.1363 0.046 Uiso 1 1 calc R U . . .
C73 C 0.3110(3) -0.01269(16) 0.0540(3) 0.0511(12) Uani 0.695(6) 1 d D U P E 1
C74 C 0.2526(4) 0.0137(2) 0.0825(3) 0.0710(16) Uani 0.695(6) 1 d D U P E 1
H74A H 0.2766 0.0399 0.0944 0.106 Uiso 0.695(6) 1 calc R U P E 1
H74B H 0.2396 0.0014 0.1242 0.106 Uiso 0.695(6) 1 calc R U P E 1
H74C H 0.2041 0.0168 0.0473 0.106 Uiso 0.695(6) 1 calc R U P E 1
C75 C 0.2746(3) -0.05413(15) 0.0376(2) 0.0551(12) Uani 0.695(6) 1 d D U P E 1
H75A H 0.2631 -0.0661 0.0801 0.083 Uiso 0.695(6) 1 calc R U P E 1
H75B H 0.3120 -0.0710 0.0190 0.083 Uiso 0.695(6) 1 calc R U P E 1
H75C H 0.2252 -0.0517 0.0031 0.083 Uiso 0.695(6) 1 calc R U P E 1
C76 C 0.3261(4) 0.0053(2) -0.0144(3) 0.0663(16) Uani 0.695(6) 1 d D U P E 1
H76A H 0.2759 0.0072 -0.0478 0.099 Uiso 0.695(6) 1 calc R U P E 1
H76B H 0.3630 -0.0117 -0.0334 0.099 Uiso 0.695(6) 1 calc R U P E 1
H76C H 0.3491 0.0319 -0.0054 0.099 Uiso 0.695(6) 1 calc R U P E 1
C73' C 0.3099(9) 0.0037(3) 0.0575(7) 0.0511(12) Uani 0.305(6) 1 d D U P E 2
C74' C 0.2354(7) -0.0100(5) 0.0809(7) 0.066(3) Uani 0.305(6) 1 d D U P E 2
H74D H 0.1887 -0.0015 0.0470 0.099 Uiso 0.305(6) 1 calc R U P E 2
H74E H 0.2334 0.0016 0.1264 0.099 Uiso 0.305(6) 1 calc R U P E 2
H74F H 0.2357 -0.0391 0.0846 0.099 Uiso 0.305(6) 1 calc R U P E 2
C75' C 0.3092(7) 0.0490(3) 0.0502(6) 0.068(3) Uani 0.305(6) 1 d D U P E 2
H75D H 0.3633 0.0586 0.0514 0.102 Uiso 0.305(6) 1 calc R U P E 2
H75E H 0.2883 0.0610 0.0886 0.102 Uiso 0.305(6) 1 calc R U P E 2
H75F H 0.2754 0.0566 0.0060 0.102 Uiso 0.305(6) 1 calc R U P E 2
C76' C 0.3149(9) -0.0159(5) -0.0116(6) 0.065(3) Uani 0.305(6) 1 d D U P E 2
H76D H 0.3177 -0.0449 -0.0056 0.097 Uiso 0.305(6) 1 calc R U P E 2
H76E H 0.3624 -0.0065 -0.0274 0.097 Uiso 0.305(6) 1 calc R U P E 2
H76F H 0.2677 -0.0091 -0.0463 0.097 Uiso 0.305(6) 1 calc R U P E 2
C77 C 0.63467(16) 0.12144(8) 0.17373(12) 0.0375(6) Uani 1 1 d . . . . .
C78 C 0.61593(17) 0.09294(8) 0.12087(13) 0.0403(6) Uani 1 1 d . . . . .
H78 H 0.6421 0.0679 0.1258 0.048 Uiso 1 1 calc R U . . .
C79 C 0.55977(18) 0.10077(8) 0.06153(13) 0.0424(6) Uani 1 1 d . . . . .
H79 H 0.5484 0.0810 0.0264 0.051 Uiso 1 1 calc R U . . .
C80 C 0.51988(19) 0.13682(9) 0.05229(13) 0.0464(7) Uani 1 1 d . . . . .
C81 C 0.5404(2) 0.16525(9) 0.10405(15) 0.0568(8) Uani 1 1 d . . . . .
H81 H 0.5152 0.1905 0.0985 0.068 Uiso 1 1 calc R U . . .
C82 C 0.5967(2) 0.15779(8) 0.16373(14) 0.0481(7) Uani 1 1 d . . . . .
H82 H 0.6092 0.1779 0.1981 0.058 Uiso 1 1 calc R U . . .
C83 C 0.4542(2) 0.14610(11) -0.01054(16) 0.0650(9) Uani 0.57(3) 1 d D U P F 1
C84 C 0.3771(7) 0.1583(6) 0.0123(7) 0.082(3) Uani 0.57(3) 1 d D U P F 1
H84A H 0.3581 0.1362 0.0373 0.123 Uiso 0.57(3) 1 calc R U P F 1
H84B H 0.3369 0.1649 -0.0287 0.123 Uiso 0.57(3) 1 calc R U P F 1
H84C H 0.3870 0.1816 0.0429 0.123 Uiso 0.57(3) 1 calc R U P F 1
C85 C 0.4409(11) 0.1126(5) -0.0643(10) 0.054(3) Uani 0.57(3) 1 d D U P F 1
H85A H 0.4905 0.1072 -0.0804 0.082 Uiso 0.57(3) 1 calc R U P F 1
H85B H 0.3998 0.1205 -0.1038 0.082 Uiso 0.57(3) 1 calc R U P F 1
H85C H 0.4239 0.0885 -0.0431 0.082 Uiso 0.57(3) 1 calc R U P F 1
C86 C 0.4851(11) 0.1836(3) -0.0470(8) 0.077(3) Uani 0.57(3) 1 d D U P F 1
H86A H 0.4952 0.2057 -0.0138 0.116 Uiso 0.57(3) 1 calc R U P F 1
H86B H 0.4448 0.1916 -0.0871 0.116 Uiso 0.57(3) 1 calc R U P F 1
H86C H 0.5342 0.1767 -0.0625 0.116 Uiso 0.57(3) 1 calc R U P F 1
C83' C 0.4542(2) 0.14610(11) -0.01054(16) 0.0650(9) Uani 0.43(3) 1 d D U P F 2
C84' C 0.3740(7) 0.1397(8) 0.0174(8) 0.078(4) Uani 0.43(3) 1 d D U P F 2
H84D H 0.3716 0.1123 0.0337 0.117 Uiso 0.43(3) 1 calc R U P F 2
H84E H 0.3286 0.1448 -0.0203 0.117 Uiso 0.43(3) 1 calc R U P F 2
H84F H 0.3724 0.1581 0.0558 0.117 Uiso 0.43(3) 1 calc R U P F 2
C85' C 0.4544(17) 0.1141(7) -0.0666(13) 0.064(5) Uani 0.43(3) 1 d D U P F 2
H85D H 0.5068 0.1131 -0.0792 0.096 Uiso 0.43(3) 1 calc R U P F 2
H85E H 0.4143 0.1207 -0.1078 0.096 Uiso 0.43(3) 1 calc R U P F 2
H85F H 0.4421 0.0882 -0.0486 0.096 Uiso 0.43(3) 1 calc R U P F 2
C86' C 0.4580(14) 0.1871(4) -0.0425(12) 0.087(5) Uani 0.43(3) 1 d D U P F 2
H86D H 0.4492 0.2075 -0.0091 0.130 Uiso 0.43(3) 1 calc R U P F 2
H86E H 0.4168 0.1892 -0.0846 0.130 Uiso 0.43(3) 1 calc R U P F 2
H86F H 0.5102 0.1910 -0.0545 0.130 Uiso 0.43(3) 1 calc R U P F 2
C87 C 0.77232(16) 0.17610(7) 0.26532(13) 0.0365(5) Uani 1 1 d . . . . .
C88 C 0.79044(18) 0.18522(8) 0.20035(13) 0.0429(6) Uani 1 1 d . . . . .
H88 H 0.7832 0.1656 0.1648 0.051 Uiso 1 1 calc R U . . .
C89 C 0.81859(18) 0.22236(8) 0.18750(14) 0.0439(6) Uani 1 1 d . . . . .
H89 H 0.8306 0.2277 0.1431 0.053 Uiso 1 1 calc R U . . .
C90 C 0.82990(15) 0.25235(7) 0.23804(13) 0.0352(5) Uani 1 1 d . . . . .
C91 C 0.81141(17) 0.24299(8) 0.30178(13) 0.0394(6) Uani 1 1 d . . . . .
H91 H 0.8176 0.2627 0.3371 0.047 Uiso 1 1 calc R U . . .
C92 C 0.78411(17) 0.20558(8) 0.31554(13) 0.0401(6) Uani 1 1 d . . . . .
H92 H 0.7733 0.2001 0.3603 0.048 Uiso 1 1 calc R U . . .
C93 C 0.86219(16) 0.29305(7) 0.22124(13) 0.0371(5) Uani 1 1 d . . . . .
C94 C 0.80797(17) 0.31018(8) 0.15646(14) 0.0432(6) Uani 1 1 d . . . . .
H94A H 0.8073 0.2921 0.1171 0.065 Uiso 1 1 calc R U . . .
H94B H 0.8280 0.3363 0.1456 0.065 Uiso 1 1 calc R U . . .
H94C H 0.7540 0.3131 0.1654 0.065 Uiso 1 1 calc R U . . .
C95 C 0.94614(17) 0.28742(9) 0.20630(17) 0.0502(7) Uani 1 1 d . . . . .
H95A H 0.9810 0.2766 0.2476 0.075 Uiso 1 1 calc R U . . .
H95B H 0.9668 0.3132 0.1944 0.075 Uiso 1 1 calc R U . . .
H95C H 0.9442 0.2689 0.1674 0.075 Uiso 1 1 calc R U . . .
C96 C 0.86516(19) 0.32264(8) 0.28066(15) 0.0464(7) Uani 1 1 d . . . . .
H96A H 0.8124 0.3249 0.2923 0.070 Uiso 1 1 calc R U . . .
H96B H 0.8820 0.3487 0.2664 0.070 Uiso 1 1 calc R U . . .
H96C H 0.9030 0.3133 0.3214 0.070 Uiso 1 1 calc R U . . .
O1 O 0.68407(11) 0.05297(5) 0.46282(10) 0.0414(4) Uani 1 1 d . . . . .
P1 P 0.62921(4) 0.08088(2) 0.48907(4) 0.03647(15) Uani 1 1 d . . . . .
C97 C 0.52928(16) 0.06362(8) 0.46188(14) 0.0415(6) Uani 1 1 d . . . . .
C98 C 0.51691(18) 0.02660(9) 0.42974(15) 0.0460(6) Uani 1 1 d . . . . .
H98 H 0.5608 0.0107 0.4239 0.055 Uiso 1 1 calc R U . . .
C99 C 0.4399(2) 0.01306(10) 0.40622(16) 0.0545(8) Uani 1 1 d . . . . .
H99 H 0.4314 -0.0122 0.3842 0.065 Uiso 1 1 calc R U . . .
C100 C 0.37588(19) 0.03594(12) 0.41458(17) 0.0613(9) Uani 1 1 d . . . . .
H100 H 0.3235 0.0263 0.3987 0.074 Uiso 1 1 calc R U . . .
C101 C 0.38764(18) 0.07289(12) 0.44599(18) 0.0629(9) Uani 1 1 d . . . . .
H101 H 0.3435 0.0887 0.4515 0.076 Uiso 1 1 calc R U . . .
C102 C 0.46392(17) 0.08667(10) 0.46924(17) 0.0524(7) Uani 1 1 d . . . . .
H102 H 0.4719 0.1121 0.4905 0.063 Uiso 1 1 calc R U . . .
C103 C 0.62927(16) 0.13105(8) 0.45717(14) 0.0408(6) Uani 1 1 d . . . . .
C104 C 0.5861(2) 0.13998(10) 0.39160(17) 0.0573(8) Uani 1 1 d . . . . .
H104 H 0.5584 0.1195 0.3635 0.069 Uiso 1 1 calc R U . . .
C105 C 0.5834(2) 0.17854(11) 0.36719(18) 0.0647(9) Uani 1 1 d . . . . .
H105 H 0.5532 0.1845 0.3225 0.078 Uiso 1 1 calc R U . . .
C106 C 0.6241(2) 0.20852(10) 0.40703(18) 0.0599(8) Uani 1 1 d . . . . .
H106 H 0.6218 0.2350 0.3900 0.072 Uiso 1 1 calc R U . . .
C107 C 0.6683(2) 0.19972(10) 0.47173(19) 0.0647(9) Uani 1 1 d . . . . .
H107 H 0.6969 0.2201 0.4993 0.078 Uiso 1 1 calc R U . . .
C108 C 0.67078(19) 0.16104(9) 0.49634(17) 0.0534(8) Uani 1 1 d . . . . .
H108 H 0.7015 0.1551 0.5408 0.064 Uiso 1 1 calc R U . . .
C109 C 0.65793(15) 0.08475(7) 0.58168(14) 0.0377(5) Uani 1 1 d . . . . .
C110 C 0.61414(16) 0.10557(8) 0.62253(16) 0.0441(6) Uani 1 1 d . . . . .
H110 H 0.5643 0.1166 0.6018 0.053 Uiso 1 1 calc R U . . .
C111 C 0.64215(17) 0.11035(9) 0.69259(16) 0.0474(7) Uani 1 1 d . . . . .
H111 H 0.6115 0.1245 0.7200 0.057 Uiso 1 1 calc R U . . .
C112 C 0.71477(18) 0.09465(9) 0.72313(16) 0.0468(6) Uani 1 1 d . . . . .
H112 H 0.7344 0.0984 0.7714 0.056 Uiso 1 1 calc R U . . .
C113 C 0.75873(19) 0.07365(10) 0.68371(16) 0.0518(7) Uani 1 1 d . . . . .
H113 H 0.8085 0.0626 0.7048 0.062 Uiso 1 1 calc R U . . .
C114 C 0.73036(17) 0.06858(9) 0.61297(15) 0.0466(7) Uani 1 1 d . . . . .
H114 H 0.7607 0.0540 0.5859 0.056 Uiso 1 1 calc R U . . .
C1S C 0.9356(5) 0.1068(2) 0.9361(4) 0.096(2) Uani 0.700(8) 1 d D U P G 1
H1S1 H 0.9591 0.1299 0.9170 0.145 Uiso 0.700(8) 1 calc R U P G 1
H1S2 H 0.9760 0.0937 0.9709 0.145 Uiso 0.700(8) 1 calc R U P G 1
H1S3 H 0.8918 0.1157 0.9579 0.145 Uiso 0.700(8) 1 calc R U P G 1
C2S C 0.9059(4) 0.0791(2) 0.8808(3) 0.0741(17) Uani 0.700(8) 1 d D U P G 1
N1S N 0.8801(4) 0.05968(19) 0.8395(3) 0.091(2) Uani 0.700(8) 1 d D U P G 1
C1S' C 0.8757(11) 0.1226(5) 0.9414(8) 0.063(4) Uani 0.213(7) 1 d G U P H 2
H1S4 H 0.8574 0.1400 0.9015 0.095 Uiso 0.213(7) 1 calc R U P H 2
H1S5 H 0.9110 0.1375 0.9778 0.095 Uiso 0.213(7) 1 calc R U P H 2
H1S6 H 0.8299 0.1129 0.9596 0.095 Uiso 0.213(7) 1 calc R U P H 2
C2S' C 0.9180(9) 0.0893(4) 0.9200(7) 0.089(4) Uani 0.213(7) 1 d G U P H 2
N1S' N 0.9531(13) 0.0637(5) 0.9024(11) 0.112(5) Uani 0.213(7) 1 d G U P H 2
N2S N 1.0497(3) 0.17560(18) 0.2417(2) 0.118(2) Uani 0.930(6) 1 d . . P . .
C3S C 1.0069(2) 0.17928(11) 0.35905(18) 0.0564(10) Uani 0.930(6) 1 d . . P . .
H3S1 H 1.0468 0.1658 0.3939 0.085 Uiso 0.930(6) 1 calc R U P . .
H3S2 H 0.9555 0.1661 0.3561 0.085 Uiso 0.930(6) 1 calc R U P . .
H3S3 H 1.0025 0.2072 0.3725 0.085 Uiso 0.930(6) 1 calc R U P . .
C4S C 1.0298(2) 0.17755(13) 0.29375(19) 0.0623(11) Uani 0.930(6) 1 d . . P . .
C5S C 0.1673(6) 0.1091(4) 0.1679(4) 0.133(4) Uani 0.683(15) 1 d D U P I 1
H5S1 H 0.2205 0.1209 0.1768 0.200 Uiso 0.683(15) 1 calc R U P I 1
H5S2 H 0.1688 0.0834 0.1916 0.200 Uiso 0.683(15) 1 calc R U P I 1
H5S3 H 0.1304 0.1269 0.1853 0.200 Uiso 0.683(15) 1 calc R U P I 1
C6S C 0.1413(8) 0.1034(4) 0.0948(5) 0.113(4) Uani 0.683(15) 1 d D U P I 1
N3S N 0.1234(6) 0.1014(3) 0.0409(4) 0.114(3) Uani 0.683(15) 1 d D U P I 1
C5S' C 0.1647(17) 0.0799(9) 0.1851(8) 0.104(5) Uani 0.247(14) 1 d D U P J 2
H5S4 H 0.1643 0.0512 0.1940 0.156 Uiso 0.247(14) 1 calc R U P J 2
H5S5 H 0.1314 0.0934 0.2132 0.156 Uiso 0.247(14) 1 calc R U P J 2
H5S6 H 0.2192 0.0899 0.1975 0.156 Uiso 0.247(14) 1 calc R U P J 2
C6S' C 0.133(3) 0.0876(11) 0.1096(11) 0.115(5) Uani 0.247(14) 1 d D U P J 2
N3S' N 0.1111(18) 0.0797(10) 0.0549(12) 0.130(6) Uani 0.247(14) 1 d D U P J 2
C7S C 0.4507(3) 0.07478(14) 0.2306(3) 0.0760(16) Uani 0.842(9) 1 d D U P K 1
H7S1 H 0.4260 0.0570 0.1930 0.114 Uiso 0.842(9) 1 calc R U P K 1
H7S2 H 0.4476 0.0627 0.2755 0.114 Uiso 0.842(9) 1 calc R U P K 1
H7S3 H 0.5064 0.0791 0.2278 0.114 Uiso 0.842(9) 1 calc R U P K 1
C8S C 0.4122(4) 0.10981(16) 0.2244(3) 0.0849(18) Uani 0.842(9) 1 d D U P K 1
N4S N 0.3881(7) 0.1407(2) 0.2188(5) 0.177(3) Uani 0.842(9) 1 d D U P K 1
C7S' C 0.4068(16) 0.0780(8) 0.2866(12) 0.067(5) Uani 0.147(7) 1 d G U P L 2
H7S4 H 0.4129 0.0924 0.3308 0.101 Uiso 0.147(7) 1 calc R U P L 2
H7S5 H 0.4593 0.0711 0.2774 0.101 Uiso 0.147(7) 1 calc R U P L 2
H7S6 H 0.3763 0.0536 0.2892 0.101 Uiso 0.147(7) 1 calc R U P L 2
C8S' C 0.368(2) 0.1011(10) 0.2351(12) 0.110(5) Uani 0.147(7) 1 d G U P L 2
N4S' N 0.330(2) 0.1222(10) 0.1985(16) 0.124(7) Uani 0.147(7) 1 d G U P L 2

loop_
_atom_site_aniso_label
_atom_site_aniso_U_11
_atom_site_aniso_U_22
_atom_site_aniso_U_33
_atom_site_aniso_U_23
_atom_site_aniso_U_13
_atom_site_aniso_U_12
Mn1 0.0334(2) 0.02654(19) 0.02502(18) 0.00162(14) -0.00046(14) -0.00219(15)
C1 0.0342(12) 0.0333(12) 0.0282(11) -0.0011(9) 0.0045(9) -0.0020(10)
C2 0.0341(12) 0.0329(12) 0.0266(11) -0.0040(9) 0.0048(9) -0.0020(9)
C3 0.0287(11) 0.0348(12) 0.0319(12) -0.0043(9) 0.0050(9) 0.0017(9)
C4 0.0301(11) 0.0336(12) 0.0298(11) -0.0044(9) 0.0043(9) 0.0008(9)
C5 0.0276(11) 0.0300(11) 0.0287(11) -0.0026(9) 0.0023(9) 0.0032(9)
C6 0.0278(11) 0.0283(11) 0.0298(11) -0.0006(9) 0.0028(9) 0.0047(9)
C7 0.0260(10) 0.0321(11) 0.0267(11) 0.0001(9) 0.0016(9) 0.0029(9)
C8 0.0273(11) 0.0295(11) 0.0281(11) -0.0005(9) 0.0024(9) 0.0025(9)
C9 0.0356(12) 0.0281(11) 0.0253(11) -0.0013(8) 0.0017(9) -0.0007(9)
C10 0.0365(12) 0.0311(12) 0.0221(10) -0.0010(9) 0.0033(9) -0.0031(9)
C11 0.0389(13) 0.0328(12) 0.0236(11) 0.0011(9) 0.0005(9) -0.0043(10)
C12 0.0406(13) 0.0321(12) 0.0233(11) 0.0007(9) -0.0011(9) -0.0025(10)
C13 0.0458(14) 0.0323(12) 0.0264(11) 0.0029(9) -0.0011(10) -0.0048(10)
C14 0.0510(15) 0.0300(12) 0.0254(11) 0.0025(9) -0.0003(10) -0.0042(11)
C15 0.0476(14) 0.0316(12) 0.0272(11) 0.0020(9) 0.0026(10) -0.0031(10)
C16 0.0432(13) 0.0306(12) 0.0268(11) 0.0001(9) 0.0028(10) -0.0055(10)
N1 0.0356(10) 0.0335(10) 0.0275(10) -0.0007(8) 0.0027(8) -0.0004(8)
N2 0.0309(10) 0.0311(10) 0.0270(9) -0.0005(8) 0.0005(8) 0.0004(8)
N3 0.0317(10) 0.0304(10) 0.0255(9) 0.0007(7) 0.0020(8) 0.0007(8)
N4 0.0370(11) 0.0303(10) 0.0271(10) 0.0038(8) -0.0007(8) -0.0008(8)
N5 0.0456(12) 0.0317(10) 0.0263(10) 0.0032(8) -0.0024(9) -0.0069(9)
N6 0.0443(12) 0.0298(10) 0.0282(10) -0.0001(8) -0.0013(9) -0.0090(9)
N7 0.0388(11) 0.0348(10) 0.0265(10) 0.0000(8) 0.0021(8) -0.0048(9)
C17 0.0419(13) 0.0380(13) 0.0299(12) -0.0063(10) 0.0084(10) -0.0066(11)
C18 0.0493(15) 0.0367(13) 0.0333(13) -0.0041(10) 0.0077(11) -0.0017(11)
C19 0.0611(18) 0.0375(14) 0.0386(14) -0.0057(11) 0.0110(13) -0.0045(12)
C20 0.0652(19) 0.0431(15) 0.0392(14) -0.0090(12) 0.0143(13) -0.0124(14)
C21 0.0478(16) 0.0583(18) 0.0462(16) -0.0108(14) 0.0093(13) -0.0165(14)
C22 0.0442(15) 0.0468(15) 0.0413(14) -0.0060(12) 0.0081(12) -0.0063(12)
C23 0.079(2) 0.0527(19) 0.060(2) -0.0090(15) 0.0199(18) -0.0239(17)
C24 0.117(4) 0.064(2) 0.079(3) 0.004(2) 0.032(3) -0.030(2)
C25 0.123(4) 0.048(2) 0.094(3) -0.025(2) 0.031(3) -0.029(2)
C26 0.111(4) 0.075(3) 0.104(4) -0.001(3) -0.013(3) -0.051(3)
C27 0.0292(11) 0.0334(12) 0.0325(12) -0.0045(9) 0.0031(9) 0.0009(9)
C28 0.0360(13) 0.0414(14) 0.0361(13) -0.0069(11) 0.0025(10) 0.0087(11)
C29 0.0433(14) 0.0443(14) 0.0373(13) -0.0089(11) 0.0024(11) 0.0083(12)
C30 0.0340(13) 0.0460(15) 0.0385(14) -0.0066(11) -0.0030(11) 0.0043(11)
C31 0.0313(13) 0.0552(17) 0.0455(15) -0.0093(13) 0.0020(11) 0.0116(12)
C32 0.0321(12) 0.0428(14) 0.0378(13) -0.0077(11) 0.0037(10) 0.0057(11)
C33 0.0469(16) 0.077(2) 0.0533(18) -0.0214(16) -0.0164(14) 0.0101(15)
C34 0.066(6) 0.062(5) 0.096(7) -0.026(5) -0.043(5) -0.001(4)
C35 0.042(6) 0.070(6) 0.064(7) 0.004(5) -0.023(5) 0.004(5)
C36 0.083(6) 0.134(9) 0.069(6) -0.062(6) -0.025(5) 0.020(7)
C33' 0.0469(16) 0.077(2) 0.0533(18) -0.0214(16) -0.0164(14) 0.0101(15)
C34' 0.090(7) 0.076(6) 0.116(8) -0.036(5) -0.042(6) -0.014(5)
C35' 0.047(5) 0.092(7) 0.052(5) -0.010(5) -0.009(4) 0.002(6)
C36' 0.066(5) 0.115(8) 0.046(4) -0.028(5) -0.014(3) 0.023(6)
C37 0.0267(11) 0.0320(12) 0.0313(12) 0.0010(9) 0.0011(9) 0.0013(9)
C38 0.0413(14) 0.0393(14) 0.0360(13) -0.0038(10) -0.0007(11) 0.0109(11)
C39 0.0516(16) 0.0504(16) 0.0332(13) -0.0084(12) -0.0025(12) 0.0108(13)
C40 0.0416(14) 0.0527(16) 0.0329(13) 0.0011(12) -0.0044(11) 0.0064(12)
C41 0.0332(13) 0.0404(14) 0.0430(14) -0.0004(11) -0.0025(11) 0.0091(11)
C42 0.0306(12) 0.0352(12) 0.0363(13) -0.0033(10) 0.0021(10) 0.0052(10)
C43 0.069(2) 0.092(2) 0.0361(15) -0.0047(16) -0.0156(15) 0.0276(19)
C44 0.074(6) 0.134(7) 0.035(3) -0.027(4) -0.015(3) 0.028(5)
C45 0.053(3) 0.100(6) 0.059(3) -0.024(4) -0.030(3) 0.029(3)
C46 0.115(8) 0.110(5) 0.055(4) 0.041(4) -0.017(6) 0.027(5)
C43' 0.069(2) 0.092(2) 0.0361(15) -0.0047(16) -0.0156(15) 0.0276(19)
C44' 0.092(11) 0.101(9) 0.041(7) 0.003(7) -0.021(8) 0.023(8)
C45' 0.069(8) 0.121(11) 0.058(7) -0.015(10) -0.020(6) 0.036(8)
C46' 0.088(10) 0.101(8) 0.052(7) 0.013(7) -0.008(8) 0.053(7)
C47 0.0259(11) 0.0345(12) 0.0346(12) 0.0038(10) 0.0017(9) 0.0035(9)
C48 0.0364(13) 0.0406(14) 0.0354(13) 0.0042(11) -0.0002(10) 0.0006(11)
C49 0.0435(15) 0.0528(16) 0.0400(14) 0.0137(12) 0.0047(12) -0.0006(12)
C50 0.0411(14) 0.0406(15) 0.0543(17) 0.0132(12) 0.0048(12) -0.0017(12)
C51 0.0432(14) 0.0336(13) 0.0506(16) 0.0021(11) 0.0015(12) -0.0027(11)
C52 0.0368(13) 0.0329(12) 0.0384(13) 0.0022(10) 0.0028(10) 0.0031(10)
C53 0.066(2) 0.0504(17) 0.070(2) 0.0150(15) 0.0148(16) -0.0133(15)
C54 0.100(4) 0.069(3) 0.072(3) 0.021(3) 0.026(3) -0.029(3)
C55 0.130(5) 0.045(3) 0.106(5) 0.021(3) 0.048(4) -0.001(3)
C56 0.065(3) 0.082(4) 0.115(5) 0.025(3) 0.010(3) -0.033(3)
C53' 0.066(2) 0.0504(17) 0.070(2) 0.0150(15) 0.0148(16) -0.0133(15)
C54' 0.112(9) 0.060(7) 0.090(8) 0.029(7) 0.016(8) -0.022(7)
C55' 0.083(8) 0.046(7) 0.098(9) 0.018(7) 0.016(7) -0.024(7)
C56' 0.096(8) 0.078(8) 0.105(9) 0.023(8) 0.032(8) -0.030(7)
C57 0.0360(12) 0.0290(11) 0.0262(11) -0.0014(9) 0.0045(9) -0.0018(9)
C58 0.0396(13) 0.0333(12) 0.0276(11) -0.0014(9) 0.0033(10) -0.0025(10)
C59 0.0526(15) 0.0311(12) 0.0338(13) 0.0027(10) 0.0088(11) -0.0005(11)
C60 0.0675(19) 0.0285(13) 0.0400(14) -0.0075(10) 0.0125(13) -0.0063(12)
C61 0.0713(19) 0.0362(14) 0.0320(13) -0.0103(11) 0.0101(13) -0.0100(13)
C62 0.0514(15) 0.0369(13) 0.0255(11) -0.0036(10) 0.0050(10) -0.0071(11)
C63 0.129(3) 0.0310(14) 0.062(2) -0.0112(13) 0.029(2) -0.0206(17)
C64 0.124(6) 0.022(3) 0.112(7) -0.017(4) 0.075(6) -0.005(4)
C65 0.071(6) 0.041(5) 0.098(8) 0.002(6) 0.014(6) -0.011(5)
C66 0.198(10) 0.047(5) 0.085(5) -0.026(4) 0.023(7) -0.044(6)
C63' 0.129(3) 0.0310(14) 0.062(2) -0.0112(13) 0.029(2) -0.0206(17)
C64' 0.135(7) 0.035(4) 0.121(8) -0.027(5) 0.088(6) -0.012(5)
C65' 0.069(6) 0.046(6) 0.087(7) -0.019(6) 0.040(6) -0.026(6)
C66' 0.161(10) 0.050(6) 0.084(6) -0.008(4) -0.008(7) -0.058(6)
C67 0.0425(13) 0.0328(12) 0.0223(11) 0.0013(9) -0.0024(10) -0.0030(10)
C68 0.0440(14) 0.0449(14) 0.0246(11) 0.0031(10) -0.0004(10) -0.0057(11)
C69 0.0401(14) 0.0626(18) 0.0333(13) 0.0057(12) -0.0003(11) -0.0076(13)
C70 0.0467(16) 0.0612(18) 0.0294(13) 0.0079(12) -0.0057(11) -0.0028(13)
C71 0.0529(16) 0.0499(16) 0.0259(12) 0.0057(11) -0.0031(11) -0.0060(13)
C72 0.0475(15) 0.0394(13) 0.0264(12) 0.0008(10) 0.0019(10) -0.0074(11)
C73 0.0497(18) 0.061(3) 0.0349(16) 0.010(3) -0.0113(14) 0.005(3)
C74 0.061(3) 0.075(4) 0.068(3) 0.003(3) -0.009(3) 0.022(3)
C75 0.046(2) 0.076(3) 0.036(2) -0.001(2) -0.0108(17) -0.010(2)
C76 0.067(3) 0.078(4) 0.042(3) 0.024(3) -0.017(2) -0.009(3)
C73' 0.0497(18) 0.061(3) 0.0349(16) 0.010(3) -0.0113(14) 0.005(3)
C74' 0.060(6) 0.075(7) 0.054(6) 0.008(6) -0.013(5) 0.007(6)
C75' 0.067(6) 0.065(6) 0.061(6) 0.012(5) -0.014(5) 0.012(5)
C76' 0.067(6) 0.082(7) 0.037(5) 0.002(6) -0.012(5) -0.002(7)
C77 0.0507(15) 0.0342(13) 0.0249(11) 0.0031(9) 0.0007(10) -0.0039(11)
C78 0.0576(16) 0.0296(12) 0.0303(12) 0.0016(10) 0.0002(11) -0.0019(11)
C79 0.0613(17) 0.0361(13) 0.0268(12) -0.0013(10) 0.0010(11) -0.0053(12)
C80 0.0639(18) 0.0473(15) 0.0248(12) -0.0001(11) 0.0004(12) 0.0077(13)
C81 0.082(2) 0.0453(16) 0.0356(14) -0.0035(12) -0.0068(14) 0.0198(15)
C82 0.072(2) 0.0357(14) 0.0306(13) -0.0049(11) -0.0041(13) 0.0030(13)
C83 0.085(2) 0.070(2) 0.0309(14) -0.0076(14) -0.0113(15) 0.0281(18)
C84 0.084(5) 0.094(8) 0.055(4) -0.022(5) -0.018(4) 0.040(5)
C85 0.055(5) 0.075(6) 0.028(4) -0.010(4) -0.006(3) 0.006(4)
C86 0.123(8) 0.054(4) 0.040(4) 0.006(3) -0.021(5) 0.044(5)
C83' 0.085(2) 0.070(2) 0.0309(14) -0.0076(14) -0.0113(15) 0.0281(18)
C84' 0.071(6) 0.110(9) 0.043(5) -0.033(7) -0.014(4) 0.049(6)
C85' 0.092(10) 0.065(7) 0.027(6) 0.001(5) -0.008(6) 0.016(7)
C86' 0.117(9) 0.063(6) 0.058(6) -0.001(5) -0.040(7) 0.054(6)
C87 0.0483(14) 0.0300(12) 0.0298(12) 0.0033(9) 0.0042(10) -0.0056(10)
C88 0.0626(17) 0.0354(13) 0.0307(13) -0.0045(10) 0.0091(12) -0.0073(12)
C89 0.0622(17) 0.0381(14) 0.0330(13) 0.0009(11) 0.0133(12) -0.0068(12)
C90 0.0437(14) 0.0293(12) 0.0317(12) 0.0036(9) 0.0053(10) -0.0028(10)
C91 0.0534(15) 0.0318(12) 0.0321(12) -0.0020(10) 0.0062(11) -0.0064(11)
C92 0.0569(16) 0.0331(13) 0.0291(12) 0.0004(10) 0.0053(11) -0.0066(11)
C93 0.0429(14) 0.0310(12) 0.0364(13) 0.0036(10) 0.0057(11) -0.0040(10)
C94 0.0492(15) 0.0376(14) 0.0411(14) 0.0096(11) 0.0041(12) -0.0057(12)
C95 0.0461(16) 0.0444(16) 0.0601(18) 0.0096(13) 0.0105(14) -0.0027(12)
C96 0.0626(18) 0.0311(13) 0.0441(15) 0.0009(11) 0.0065(13) -0.0110(12)
O1 0.0402(10) 0.0396(10) 0.0445(10) -0.0033(8) 0.0086(8) 0.0049(8)
P1 0.0329(3) 0.0346(3) 0.0405(3) -0.0034(3) 0.0035(3) 0.0020(2)
C97 0.0389(14) 0.0457(15) 0.0386(14) -0.0067(11) 0.0043(11) -0.0017(11)
C98 0.0494(16) 0.0452(15) 0.0436(15) -0.0046(12) 0.0092(12) -0.0037(12)
C99 0.0577(18) 0.0601(19) 0.0437(16) -0.0104(14) 0.0046(14) -0.0193(15)
C100 0.0399(16) 0.094(3) 0.0466(17) -0.0121(17) 0.0006(13) -0.0180(16)
C101 0.0332(15) 0.098(3) 0.0549(19) -0.0212(18) 0.0022(13) 0.0026(16)
C102 0.0385(15) 0.0635(19) 0.0529(17) -0.0178(15) 0.0027(13) 0.0038(13)
C103 0.0385(13) 0.0393(14) 0.0428(14) -0.0001(11) 0.0031(11) 0.0054(11)
C104 0.071(2) 0.0527(18) 0.0434(16) -0.0020(13) -0.0022(15) 0.0004(15)
C105 0.078(2) 0.060(2) 0.0504(18) 0.0129(15) -0.0040(17) 0.0083(17)
C106 0.074(2) 0.0438(17) 0.059(2) 0.0112(14) 0.0073(17) 0.0104(15)
C107 0.083(2) 0.0418(17) 0.062(2) 0.0035(15) -0.0058(18) -0.0045(16)
C108 0.0585(18) 0.0404(15) 0.0528(17) 0.0054(13) -0.0102(14) -0.0034(13)
C109 0.0353(13) 0.0331(12) 0.0445(14) -0.0035(10) 0.0070(11) -0.0022(10)
C110 0.0351(13) 0.0446(15) 0.0525(16) -0.0073(12) 0.0085(12) -0.0004(11)
C111 0.0442(15) 0.0504(16) 0.0499(16) -0.0100(13) 0.0153(13) -0.0049(12)
C112 0.0489(16) 0.0486(16) 0.0431(15) -0.0041(12) 0.0096(12) -0.0094(13)
C113 0.0472(16) 0.0609(19) 0.0446(16) -0.0002(14) 0.0019(13) 0.0114(14)
C114 0.0452(15) 0.0537(17) 0.0400(14) -0.0019(12) 0.0060(12) 0.0115(13)
C1S 0.127(6) 0.096(5) 0.061(4) 0.003(3) 0.006(4) -0.008(4)
C2S 0.069(3) 0.107(5) 0.045(3) 0.014(3) 0.006(3) 0.018(3)
N1S 0.103(4) 0.109(4) 0.059(3) -0.014(3) 0.010(3) 0.020(3)
C1S' 0.080(9) 0.072(9) 0.046(7) 0.003(6) 0.032(7) 0.024(8)
C2S' 0.101(7) 0.105(8) 0.061(7) 0.004(7) 0.015(7) 0.010(7)
N1S' 0.122(9) 0.126(9) 0.088(9) 0.005(8) 0.017(8) 0.030(9)
N2S 0.118(4) 0.193(6) 0.049(2) 0.021(3) 0.029(2) 0.057(4)
C3S 0.063(2) 0.058(2) 0.0500(19) -0.0088(15) 0.0177(16) -0.0097(17)
C4S 0.064(2) 0.077(3) 0.0448(19) 0.0110(17) 0.0084(16) 0.0204(19)
C5S 0.146(6) 0.161(9) 0.071(5) -0.050(5) -0.035(4) 0.093(7)
C6S 0.127(6) 0.114(7) 0.081(5) -0.027(4) -0.023(5) 0.084(6)
N3S 0.152(6) 0.113(6) 0.073(4) 0.013(4) 0.014(4) 0.085(5)
C5S' 0.144(10) 0.133(11) 0.036(7) -0.026(8) 0.022(7) 0.039(11)
C6S' 0.135(7) 0.131(9) 0.070(7) -0.017(7) -0.007(7) 0.081(9)
N3S' 0.147(10) 0.149(12) 0.085(10) -0.004(10) -0.001(9) 0.077(11)
C7S 0.073(3) 0.064(3) 0.086(3) -0.009(2) 0.005(2) 0.012(2)
C8S 0.120(4) 0.069(3) 0.075(3) 0.006(2) 0.041(3) 0.028(3)
N4S 0.236(8) 0.108(5) 0.194(7) 0.021(5) 0.062(6) 0.067(5)
C7S' 0.083(10) 0.071(10) 0.051(9) 0.018(8) 0.024(8) 0.011(9)
C8S' 0.140(8) 0.089(8) 0.103(8) 0.004(7) 0.032(8) 0.019(8)
N4S' 0.150(12) 0.091(11) 0.133(12) 0.005(11) 0.030(11) 0.028(11)

loop_
_atom_type_symbol
_atom_type_description
_atom_type_scat_dispersion_real
_atom_type_scat_dispersion_imag
_atom_type_scat_source
C C 0.0181 0.0091 'International Tables Vol C Tables 4.2.6.8 and 6.1.1.4'
H H 0.0000 0.0000 'International Tables Vol C Tables 4.2.6.8 and 6.1.1.4'
N N 0.0311 0.0180 'International Tables Vol C Tables 4.2.6.8 and 6.1.1.4'
O O 0.0492 0.0322 'International Tables Vol C Tables 4.2.6.8 and 6.1.1.4'
P P 0.2955 0.4335 'International Tables Vol C Tables 4.2.6.8 and 6.1.1.4'
Mn Mn -0.5299 2.8052 'International Tables Vol C Tables 4.2.6.8 and 6.1.1.4'

loop_
_geom_angle_atom_site_label_1
_geom_angle_atom_site_label_2
_geom_angle_atom_site_label_3
_geom_angle
N1 Mn1 N2 80.51(9)
N1 Mn1 N6 90.63(9)
N2 Mn1 N6 163.18(9)
N1 Mn1 N4 161.75(9)
N2 Mn1 N4 90.27(8)
N6 Mn1 N4 94.07(9)
N1 Mn1 O1 97.63(8)
N2 Mn1 O1 96.81(8)
N6 Mn1 O1 98.53(9)
N4 Mn1 O1 99.09(8)
N1 C1 N7 124.3(2)
N1 C1 C2 107.0(2)
N7 C1 C2 128.7(2)
C3 C2 C1 107.7(2)
C3 C2 C17 129.6(2)
C1 C2 C17 122.7(2)
C2 C3 C4 107.1(2)
C2 C3 C27 124.0(2)
C4 C3 C27 128.9(2)
N1 C4 C5 110.9(2)
N1 C4 C3 106.1(2)
C5 C4 C3 142.8(2)
N2 C5 C4 110.7(2)
N2 C5 C6 106.30(19)
C4 C5 C6 143.0(2)
C7 C6 C5 106.91(19)
C7 C6 C37 125.1(2)
C5 C6 C37 128.0(2)
C6 C7 C8 107.5(2)
C6 C7 C47 129.7(2)
C8 C7 C47 122.3(2)
N2 C8 N3 125.0(2)
N2 C8 C7 107.01(19)
N3 C8 C7 127.9(2)
N3 C9 N4 126.4(2)
N3 C9 C10 126.0(2)
N4 C9 C10 107.59(19)
C11 C10 C9 107.5(2)
C11 C10 C57 128.4(2)
C9 C10 C57 124.1(2)
C10 C11 C12 107.4(2)
C10 C11 C67 129.9(2)
C12 C11 C67 122.5(2)
N5 C12 N4 126.3(2)
N5 C12 C11 125.7(2)
N4 C12 C11 107.9(2)
N5 C13 N6 126.3(2)
N5 C13 C14 125.9(2)
N6 C13 C14 107.7(2)
C15 C14 C13 107.2(2)
C15 C14 C77 129.7(2)
C13 C14 C77 123.1(2)
C14 C15 C16 107.8(2)
C14 C15 C87 129.0(2)
C16 C15 C87 123.1(2)
N7 C16 N6 126.9(2)
N7 C16 C15 126.0(2)
N6 C16 C15 107.1(2)
C1 N1 C4 112.2(2)
C1 N1 Mn1 127.25(17)
C4 N1 Mn1 117.24(16)
C8 N2 C5 112.29(19)
C8 N2 Mn1 128.07(16)
C5 N2 Mn1 117.60(15)
C9 N3 C8 122.0(2)
C12 N4 C9 109.62(19)
C12 N4 Mn1 123.21(16)
C9 N4 Mn1 124.98(15)
C13 N5 C12 123.4(2)
C13 N6 C16 110.2(2)
C13 N6 Mn1 124.35(16)
C16 N6 Mn1 125.30(16)
C16 N7 C1 122.0(2)
C22 C17 C18 117.6(2)
C22 C17 C2 122.3(2)
C18 C17 C2 119.9(2)
C19 C18 C17 121.0(3)
C19 C18 H18 119.5
C17 C18 H18 119.5
C20 C19 C18 121.9(3)
C20 C19 H19 119.1
C18 C19 H19 119.1
C19 C20 C21 117.2(3)
C19 C20 C23 120.1(3)
C21 C20 C23 122.7(3)
C22 C21 C20 121.6(3)
C22 C21 H21 119.2
C20 C21 H21 119.2
C17 C22 C21 120.6(3)
C17 C22 H22 119.7
C21 C22 H22 119.7
C26 C23 C25 111.4(4)
C26 C23 C24 107.9(4)
C25 C23 C24 106.8(4)
C26 C23 C20 111.7(3)
C25 C23 C20 110.7(3)
C24 C23 C20 108.1(3)
C23 C24 H24A 109.5
C23 C24 H24B 109.5
H24A C24 H24B 109.5
C23 C24 H24C 109.5
H24A C24 H24C 109.5
H24B C24 H24C 109.5
C23 C25 H25A 109.5
C23 C25 H25B 109.5
H25A C25 H25B 109.5
C23 C25 H25C 109.5
H25A C25 H25C 109.5
H25B C25 H25C 109.5
C23 C26 H26A 109.5
C23 C26 H26B 109.5
H26A C26 H26B 109.5
C23 C26 H26C 109.5
H26A C26 H26C 109.5
H26B C26 H26C 109.5
C32 C27 C28 117.3(2)
C32 C27 C3 122.4(2)
C28 C27 C3 119.9(2)
C29 C28 C27 121.6(2)
C29 C28 H28 119.2
C27 C28 H28 119.2
C28 C29 C30 121.6(2)
C28 C29 H29 119.2
C30 C29 H29 119.2
C29 C30 C31 116.9(2)
C29 C30 C33 120.6(2)
C31 C30 C33 122.4(2)
C32 C31 C30 121.3(2)
C32 C31 H31 119.3
C30 C31 H31 119.3
C27 C32 C31 120.9(2)
C27 C32 H32 119.5
C31 C32 H32 119.5
C35 C33 C36 113.4(11)
C35 C33 C30 112.0(10)
C36 C33 C30 114.5(6)
C35 C33 C34 105.7(9)
C36 C33 C34 107.6(8)
C30 C33 C34 102.4(5)
C33 C34 H34A 109.5
C33 C34 H34B 109.5
H34A C34 H34B 109.5
C33 C34 H34C 109.5
H34A C34 H34C 109.5
H34B C34 H34C 109.5
C33 C35 H35A 109.5
C33 C35 H35B 109.5
H35A C35 H35B 109.5
C33 C35 H35C 109.5
H35A C35 H35C 109.5
H35B C35 H35C 109.5
C33 C36 H36A 109.5
C33 C36 H36B 109.5
H36A C36 H36B 109.5
C33 C36 H36C 109.5
H36A C36 H36C 109.5
H36B C36 H36C 109.5
H34D C34' H34E 109.5
H34D C34' H34F 109.5
H34E C34' H34F 109.5
H35D C35' H35E 109.5
H35D C35' H35F 109.5
H35E C35' H35F 109.5
H36D C36' H36E 109.5
H36D C36' H36F 109.5
H36E C36' H36F 109.5
C38 C37 C42 118.0(2)
C38 C37 C6 121.9(2)
C42 C37 C6 119.9(2)
C39 C38 C37 121.0(2)
C39 C38 H38 119.5
C37 C38 H38 119.5
C38 C39 C40 121.3(3)
C38 C39 H39 119.3
C40 C39 H39 119.3
C39 C40 C41 117.4(2)
C39 C40 C43 122.8(3)
C41 C40 C43 119.7(3)
C42 C41 C40 121.6(2)
C42 C41 H41 119.2
C40 C41 H41 119.2
C41 C42 C37 120.6(2)
C41 C42 H42 119.7
C37 C42 H42 119.7
C40 C43 C45 108.9(5)
C40 C43 C44 111.9(6)
C45 C43 C44 108.7(6)
C40 C43 C46 107.4(6)
C45 C43 C46 108.7(6)
C44 C43 C46 111.1(8)
C43 C44 H44A 109.5
C43 C44 H44B 109.5
H44A C44 H44B 109.5
C43 C44 H44C 109.5
H44A C44 H44C 109.5
H44B C44 H44C 109.5
C43 C45 H45A 109.5
C43 C45 H45B 109.5
H45A C45 H45B 109.5
C43 C45 H45C 109.5
H45A C45 H45C 109.5
H45B C45 H45C 109.5
C43 C46 H46A 109.5
C43 C46 H46B 109.5
H46A C46 H46B 109.5
C43 C46 H46C 109.5
H46A C46 H46C 109.5
H46B C46 H46C 109.5
H44D C44' H44E 109.5
H44D C44' H44F 109.5
H44E C44' H44F 109.5
H45D C45' H45E 109.5
H45D C45' H45F 109.5
H45E C45' H45F 109.5
H46D C46' H46E 109.5
H46D C46' H46F 109.5
H46E C46' H46F 109.5
C48 C47 C52 117.3(2)
C48 C47 C7 121.7(2)
C52 C47 C7 120.6(2)
C49 C48 C47 120.8(3)
C49 C48 H48 119.6
C47 C48 H48 119.6
C48 C49 C50 122.4(3)
C48 C49 H49 118.8
C50 C49 H49 118.8
C49 C50 C51 116.4(3)
C49 C50 C53 122.4(3)
C51 C50 C53 121.1(3)
C52 C51 C50 122.2(3)
C52 C51 H51 118.9
C50 C51 H51 118.9
C51 C52 C47 120.9(2)
C51 C52 H52 119.6
C47 C52 H52 119.6
C55 C53 C50 111.0(3)
C55 C53 C54 107.5(4)
C50 C53 C54 112.1(3)
C55 C53 C56 111.6(5)
C50 C53 C56 107.5(3)
C54 C53 C56 107.2(4)
C53 C54 H54A 109.5
C53 C54 H54B 109.5
H54A C54 H54B 109.5
C53 C54 H54C 109.5
H54A C54 H54C 109.5
H54B C54 H54C 109.5
C53 C55 H55A 109.5
C53 C55 H55B 109.5
H55A C55 H55B 109.5
C53 C55 H55C 109.5
H55A C55 H55C 109.5
H55B C55 H55C 109.5
C53 C56 H56A 109.5
C53 C56 H56B 109.5
H56A C56 H56B 109.5
C53 C56 H56C 109.5
H56A C56 H56C 109.5
H56B C56 H56C 109.5
H54D C54' H54E 109.5
H54D C54' H54F 109.5
H54E C54' H54F 109.5
H55D C55' H55E 109.5
H55D C55' H55F 109.5
H55E C55' H55F 109.5
H56D C56' H56E 109.5
H56D C56' H56F 109.5
H56E C56' H56F 109.5
C58 C57 C62 117.3(2)
C58 C57 C10 122.3(2)
C62 C57 C10 120.4(2)
C59 C58 C57 121.0(2)
C59 C58 H58 119.5
C57 C58 H58 119.5
C58 C59 C60 121.9(2)
C58 C59 H59 119.0
C60 C59 H59 119.0
C59 C60 C61 116.8(2)
C59 C60 C63 120.7(3)
C61 C60 C63 122.5(3)
C62 C61 C60 121.7(2)
C62 C61 H61 119.2
C60 C61 H61 119.2
C61 C62 C57 121.2(2)
C61 C62 H62 119.4
C57 C62 H62 119.4
C66 C63 C65 118.2(12)
C66 C63 C60 112.4(5)
C65 C63 C60 110.8(10)
C66 C63 C64 104.3(8)
C65 C63 C64 106.3(9)
C60 C63 C64 103.4(5)
C63 C64 H64A 109.5
C63 C64 H64B 109.5
H64A C64 H64B 109.5
C63 C64 H64C 109.5
H64A C64 H64C 109.5
H64B C64 H64C 109.5
C63 C65 H65A 109.5
C63 C65 H65B 109.5
H65A C65 H65B 109.5
C63 C65 H65C 109.5
H65A C65 H65C 109.5
H65B C65 H65C 109.5
C63 C66 H66A 109.5
C63 C66 H66B 109.5
H66A C66 H66B 109.5
C63 C66 H66C 109.5
H66A C66 H66C 109.5
H66B C66 H66C 109.5
H64D C64' H64E 109.5
H64D C64' H64F 109.5
H64E C64' H64F 109.5
H65D C65' H65E 109.5
H65D C65' H65F 109.5
H65E C65' H65F 109.5
H66D C66' H66E 109.5
H66D C66' H66F 109.5
H66E C66' H66F 109.5
C68 C67 C72 117.8(2)
C68 C67 C11 120.7(2)
C72 C67 C11 121.3(2)
C69 C68 C67 121.2(2)
C69 C68 H68 119.4
C67 C68 H68 119.4
C68 C69 C70 121.2(3)
C68 C69 H69 119.4
C70 C69 H69 119.4
C71 C70 C69 117.1(2)
C71 C70 C73 124.7(3)
C69 C70 C73 118.0(3)
C71 C70 C73' 118.6(5)
C69 C70 C73' 122.0(5)
C70 C71 C72 122.3(3)
C70 C71 H71 118.9
C72 C71 H71 118.9
C71 C72 C67 120.3(3)
C71 C72 H72 119.8
C67 C72 H72 119.8
C70 C73 C74 107.5(4)
C70 C73 C75 112.2(4)
C74 C73 C75 109.6(5)
C70 C73 C76 111.0(5)
C74 C73 C76 109.0(5)
C75 C73 C76 107.7(5)
C73 C74 H74A 109.5
C73 C74 H74B 109.5
H74A C74 H74B 109.5
C73 C74 H74C 109.5
H74A C74 H74C 109.5
H74B C74 H74C 109.5
C73 C75 H75A 109.5
C73 C75 H75B 109.5
H75A C75 H75B 109.5
C73 C75 H75C 109.5
H75A C75 H75C 109.5
H75B C75 H75C 109.5
C73 C76 H76A 109.5
C73 C76 H76B 109.5
H76A C76 H76B 109.5
C73 C76 H76C 109.5
H76A C76 H76C 109.5
H76B C76 H76C 109.5
C74' C73' C76' 109.5(12)
C74' C73' C75' 109.9(12)
C76' C73' C75' 110.4(11)
C74' C73' C70 109.9(9)
C76' C73' C70 101.9(9)
C75' C73' C70 114.8(9)
C73' C74' H74D 109.5
C73' C74' H74E 109.5
H74D C74' H74E 109.5
C73' C74' H74F 109.5
H74D C74' H74F 109.5
H74E C74' H74F 109.5
C73' C75' H75D 109.5
C73' C75' H75E 109.5
H75D C75' H75E 109.5
C73' C75' H75F 109.5
H75D C75' H75F 109.5
H75E C75' H75F 109.5
C73' C76' H76D 109.5
C73' C76' H76E 109.5
H76D C76' H76E 109.5
C73' C76' H76F 109.5
H76D C76' H76F 109.5
H76E C76' H76F 109.5
C82 C77 C78 117.6(2)
C82 C77 C14 121.0(2)
C78 C77 C14 121.2(2)
C79 C78 C77 121.0(2)
C79 C78 H78 119.5
C77 C78 H78 119.5
C78 C79 C80 121.5(2)
C78 C79 H79 119.3
C80 C79 H79 119.3
C79 C80 C81 117.1(3)
C79 C80 C83 123.4(3)
C81 C80 C83 119.4(3)
C80 C81 C82 121.9(3)
C80 C81 H81 119.0
C82 C81 H81 119.0
C77 C82 C81 120.8(3)
C77 C82 H82 119.6
C81 C82 H82 119.6
C85 C83 C84 112.0(8)
C85 C83 C80 113.1(9)
C84 C83 C80 111.3(5)
C85 C83 C86 107.0(9)
C84 C83 C86 107.5(6)
C80 C83 C86 105.4(7)
C83 C84 H84A 109.5
C83 C84 H84B 109.5
H84A C84 H84B 109.5
C83 C84 H84C 109.5
H84A C84 H84C 109.5
H84B C84 H84C 109.5
C83 C85 H85A 109.5
C83 C85 H85B 109.5
H85A C85 H85B 109.5
C83 C85 H85C 109.5
H85A C85 H85C 109.5
H85B C85 H85C 109.5
C83 C86 H86A 109.5
C83 C86 H86B 109.5
H86A C86 H86B 109.5
C83 C86 H86C 109.5
H86A C86 H86C 109.5
H86B C86 H86C 109.5
H84D C84' H84E 109.5
H84D C84' H84F 109.5
H84E C84' H84F 109.5
H85D C85' H85E 109.5
H85D C85' H85F 109.5
H85E C85' H85F 109.5
H86D C86' H86E 109.5
H86D C86' H86F 109.5
H86E C86' H86F 109.5
C92 C87 C88 117.6(2)
C92 C87 C15 121.8(2)
C88 C87 C15 120.6(2)
C89 C88 C87 120.7(2)
C89 C88 H88 119.6
C87 C88 H88 119.6
C88 C89 C90 121.8(2)
C88 C89 H89 119.1
C90 C89 H89 119.1
C91 C90 C89 116.8(2)
C91 C90 C93 123.5(2)
C89 C90 C93 119.7(2)
C90 C91 C92 121.8(2)
C90 C91 H91 119.1
C92 C91 H91 119.1
C87 C92 C91 121.3(2)
C87 C92 H92 119.4
C91 C92 H92 119.4
C96 C93 C90 112.1(2)
C96 C93 C94 108.3(2)
C90 C93 C94 109.0(2)
C96 C93 C95 109.3(2)
C90 C93 C95 108.8(2)
C94 C93 C95 109.3(2)
C93 C94 H94A 109.5
C93 C94 H94B 109.5
H94A C94 H94B 109.5
C93 C94 H94C 109.5
H94A C94 H94C 109.5
H94B C94 H94C 109.5
C93 C95 H95A 109.5
C93 C95 H95B 109.5
H95A C95 H95B 109.5
C93 C95 H95C 109.5
H95A C95 H95C 109.5
H95B C95 H95C 109.5
C93 C96 H96A 109.5
C93 C96 H96B 109.5
H96A C96 H96B 109.5
C93 C96 H96C 109.5
H96A C96 H96C 109.5
H96B C96 H96C 109.5
P1 O1 Mn1 155.57(13)
O1 P1 C97 109.06(12)
O1 P1 C109 109.07(12)
C97 P1 C109 112.69(13)
O1 P1 C103 115.29(12)
C97 P1 C103 105.34(13)
C109 P1 C103 105.43(12)
C98 C97 C102 119.2(3)
C98 C97 P1 118.5(2)
C102 C97 P1 122.2(2)
C99 C98 C97 119.7(3)
C99 C98 H98 120.2
C97 C98 H98 120.2
C100 C99 C98 120.5(3)
C100 C99 H99 119.7
C98 C99 H99 119.7
C99 C100 C101 120.2(3)
C99 C100 H100 119.9
C101 C100 H100 119.9
C102 C101 C100 119.7(3)
C102 C101 H101 120.1
C100 C101 H101 120.1
C101 C102 C97 120.7(3)
C101 C102 H102 119.6
C97 C102 H102 119.6
C108 C103 C104 119.0(3)
C108 C103 P1 121.7(2)
C104 C103 P1 119.3(2)
C105 C104 C103 120.1(3)
C105 C104 H104 120.0
C103 C104 H104 120.0
C104 C105 C106 120.6(3)
C104 C105 H105 119.7
C106 C105 H105 119.7
C107 C106 C105 119.6(3)
C107 C106 H106 120.2
C105 C106 H106 120.2
C106 C107 C108 119.8(3)
C106 C107 H107 120.1
C108 C107 H107 120.1
C103 C108 C107 120.9(3)
C103 C108 H108 119.5
C107 C108 H108 119.5
C114 C109 C110 118.8(3)
C114 C109 P1 117.9(2)
C110 C109 P1 123.2(2)
C111 C110 C109 120.7(3)
C111 C110 H110 119.6
C109 C110 H110 119.6
C110 C111 C112 120.1(3)
C110 C111 H111 119.9
C112 C111 H111 119.9
C113 C112 C111 120.0(3)
C113 C112 H112 120.0
C111 C112 H112 120.0
C112 C113 C114 120.0(3)
C112 C113 H113 120.0
C114 C113 H113 120.0
C109 C114 C113 120.4(3)
C109 C114 H114 119.8
C113 C114 H114 119.8
C2S C1S H1S1 109.5
C2S C1S H1S2 109.5
H1S1 C1S H1S2 109.5
C2S C1S H1S3 109.5
H1S1 C1S H1S3 109.5
H1S2 C1S H1S3 109.5
N1S C2S C1S 176.1(8)
C2S' C1S' H1S4 109.5
C2S' C1S' H1S5 109.5
H1S4 C1S' H1S5 109.5
C2S' C1S' H1S6 109.5
H1S4 C1S' H1S6 109.5
H1S5 C1S' H1S6 109.5
N1S' C2S' C1S' 178.0
C4S C3S H3S1 109.5
C4S C3S H3S2 109.5
H3S1 C3S H3S2 109.5
C4S C3S H3S3 109.5
H3S1 C3S H3S3 109.5
H3S2 C3S H3S3 109.5
N2S C4S C3S 178.4(5)
C6S C5S H5S1 109.5
C6S C5S H5S2 109.5
H5S1 C5S H5S2 109.5
C6S C5S H5S3 109.5
H5S1 C5S H5S3 109.5
H5S2 C5S H5S3 109.5
N3S C6S C5S 176.1(14)
C6S' C5S' H5S4 109.5
C6S' C5S' H5S5 109.5
H5S4 C5S' H5S5 109.5
C6S' C5S' H5S6 109.5
H5S4 C5S' H5S6 109.5
H5S5 C5S' H5S6 109.5
N3S' C6S' C5S' 156(3)
C8S C7S H7S1 109.5
C8S C7S H7S2 109.5
H7S1 C7S H7S2 109.5
C8S C7S H7S3 109.5
H7S1 C7S H7S3 109.5
H7S2 C7S H7S3 109.5
N4S C8S C7S 172.4(9)
C8S' C7S' H7S4 109.5
C8S' C7S' H7S5 109.5
H7S4 C7S' H7S5 109.5
C8S' C7S' H7S6 109.5
H7S4 C7S' H7S6 109.5
H7S5 C7S' H7S6 109.5
N4S' C8S' C7S' 170.1

loop_
_geom_bond_atom_site_label_1
_geom_bond_atom_site_label_2
_geom_bond_distance
Mn1 N1 1.872(2)
Mn1 N2 1.876(2)
Mn1 N6 1.879(2)
Mn1 N4 1.884(2)
Mn1 O1 2.0754(19)
C1 N1 1.343(3)
C1 N7 1.351(3)
C1 C2 1.443(3)
C2 C3 1.404(3)
C2 C17 1.479(3)
C3 C4 1.443(3)
C3 C27 1.472(3)
C4 N1 1.388(3)
C4 C5 1.439(3)
C5 N2 1.380(3)
C5 C6 1.449(3)
C6 C7 1.404(3)
C6 C37 1.467(3)
C7 C8 1.450(3)
C7 C47 1.476(3)
C8 N2 1.342(3)
C8 N3 1.346(3)
C9 N3 1.337(3)
C9 N4 1.380(3)
C9 C10 1.449(3)
C10 C11 1.388(3)
C10 C57 1.474(3)
C11 C12 1.445(3)
C11 C67 1.473(3)
C12 N5 1.342(3)
C12 N4 1.378(3)
C13 N5 1.341(3)
C13 N6 1.370(3)
C13 C14 1.456(3)
C14 C15 1.378(3)
C14 C77 1.476(3)
C15 C16 1.456(3)
C15 C87 1.470(3)
C16 N7 1.326(3)
C16 N6 1.377(3)
C17 C22 1.387(4)
C17 C18 1.401(4)
C18 C19 1.381(4)
C18 H18 0.9500
C19 C20 1.378(4)
C19 H19 0.9500
C20 C21 1.396(5)
C20 C23 1.547(4)
C21 C22 1.394(4)
C21 H21 0.9500
C22 H22 0.9500
C23 C26 1.509(6)
C23 C25 1.521(6)
C23 C24 1.535(5)
C24 H24A 0.9800
C24 H24B 0.9800
C24 H24C 0.9800
C25 H25A 0.9800
C25 H25B 0.9800
C25 H25C 0.9800
C26 H26A 0.9800
C26 H26B 0.9800
C26 H26C 0.9800
C27 C32 1.387(3)
C27 C28 1.399(3)
C28 C29 1.362(4)
C28 H28 0.9500
C29 C30 1.396(4)
C29 H29 0.9500
C30 C31 1.397(4)
C30 C33 1.532(4)
C31 C32 1.388(4)
C31 H31 0.9500
C32 H32 0.9500
C33 C35 1.506(10)
C33 C36 1.511(10)
C33 C34 1.618(11)
C34 H34A 0.9800
C34 H34B 0.9800
C34 H34C 0.9800
C35 H35A 0.9800
C35 H35B 0.9800
C35 H35C 0.9800
C36 H36A 0.9800
C36 H36B 0.9800
C36 H36C 0.9800
C34' H34D 0.9800
C34' H34E 0.9800
C34' H34F 0.9800
C35' H35D 0.9800
C35' H35E 0.9800
C35' H35F 0.9800
C36' H36D 0.9800
C36' H36E 0.9800
C36' H36F 0.9800
C37 C38 1.385(3)
C37 C42 1.401(3)
C38 C39 1.382(4)
C38 H38 0.9500
C39 C40 1.390(4)
C39 H39 0.9500
C40 C41 1.394(4)
C40 C43 1.535(4)
C41 C42 1.375(3)
C41 H41 0.9500
C42 H42 0.9500
C43 C45 1.539(8)
C43 C44 1.540(8)
C43 C46 1.543(9)
C44 H44A 0.9800
C44 H44B 0.9800
C44 H44C 0.9800
C45 H45A 0.9800
C45 H45B 0.9800
C45 H45C 0.9800
C46 H46A 0.9800
C46 H46B 0.9800
C46 H46C 0.9800
C44' H44D 0.9800
C44' H44E 0.9800
C44' H44F 0.9800
C45' H45D 0.9800
C45' H45E 0.9800
C45' H45F 0.9800
C46' H46D 0.9800
C46' H46E 0.9800
C46' H46F 0.9800
C47 C48 1.398(4)
C47 C52 1.400(3)
C48 C49 1.384(4)
C48 H48 0.9500
C49 C50 1.388(4)
C49 H49 0.9500
C50 C51 1.393(4)
C50 C53 1.536(4)
C51 C52 1.384(4)
C51 H51 0.9500
C52 H52 0.9500
C53 C55 1.480(7)
C53 C54 1.541(6)
C53 C56 1.550(6)
C54 H54A 0.9800
C54 H54B 0.9800
C54 H54C 0.9800
C55 H55A 0.9800
C55 H55B 0.9800
C55 H55C 0.9800
C56 H56A 0.9800
C56 H56B 0.9800
C56 H56C 0.9800
C54' H54D 0.9800
C54' H54E 0.9800
C54' H54F 0.9800
C55' H55D 0.9800
C55' H55E 0.9800
C55' H55F 0.9800
C56' H56D 0.9800
C56' H56E 0.9800
C56' H56F 0.9800
C57 C58 1.395(3)
C57 C62 1.397(3)
C58 C59 1.380(3)
C58 H58 0.9500
C59 C60 1.391(4)
C59 H59 0.9500
C60 C61 1.393(4)
C60 C63 1.530(4)
C61 C62 1.380(4)
C61 H61 0.9500
C62 H62 0.9500
C63 C66 1.483(10)
C63 C65 1.498(11)
C63 C64 1.629(11)
C64 H64A 0.9800
C64 H64B 0.9800
C64 H64C 0.9800
C65 H65A 0.9800
C65 H65B 0.9800
C65 H65C 0.9800
C66 H66A 0.9800
C66 H66B 0.9800
C66 H66C 0.9800
C64' H64D 0.9800
C64' H64E 0.9800
C64' H64F 0.9800
C65' H65D 0.9800
C65' H65E 0.9800
C65' H65F 0.9800
C66' H66D 0.9800
C66' H66E 0.9800
C66' H66F 0.9800
C67 C68 1.387(4)
C67 C72 1.397(3)
C68 C69 1.382(4)
C68 H68 0.9500
C69 C70 1.398(4)
C69 H69 0.9500
C70 C71 1.378(4)
C70 C73 1.523(6)
C70 C73' 1.617(15)
C71 C72 1.385(4)
C71 H71 0.9500
C72 H72 0.9500
C73 C74 1.523(7)
C73 C75 1.535(7)
C73 C76 1.538(7)
C74 H74A 0.9800
C74 H74B 0.9800
C74 H74C 0.9800
C75 H75A 0.9800
C75 H75B 0.9800
C75 H75C 0.9800
C76 H76A 0.9800
C76 H76B 0.9800
C76 H76C 0.9800
C73' C74' 1.513(14)
C73' C76' 1.526(14)
C73' C75' 1.528(13)
C74' H74D 0.9800
C74' H74E 0.9800
C74' H74F 0.9800
C75' H75D 0.9800
C75' H75E 0.9800
C75' H75F 0.9800
C76' H76D 0.9800
C76' H76E 0.9800
C76' H76F 0.9800
C77 C82 1.381(4)
C77 C78 1.402(3)
C78 C79 1.386(4)
C78 H78 0.9500
C79 C80 1.386(4)
C79 H79 0.9500
C80 C81 1.389(4)
C80 C83 1.534(4)
C81 C82 1.390(4)
C81 H81 0.9500
C82 H82 0.9500
C83 C85 1.530(9)
C83 C84 1.533(9)
C83 C86 1.590(10)
C84 H84A 0.9800
C84 H84B 0.9800
C84 H84C 0.9800
C85 H85A 0.9800
C85 H85B 0.9800
C85 H85C 0.9800
C86 H86A 0.9800
C86 H86B 0.9800
C86 H86C 0.9800
C84' H84D 0.9800
C84' H84E 0.9800
C84' H84F 0.9800
C85' H85D 0.9800
C85' H85E 0.9800
C85' H85F 0.9800
C86' H86D 0.9800
C86' H86E 0.9800
C86' H86F 0.9800
C87 C92 1.384(3)
C87 C88 1.403(4)
C88 C89 1.379(4)
C88 H88 0.9500
C89 C90 1.401(4)
C89 H89 0.9500
C90 C91 1.384(4)
C90 C93 1.535(3)
C91 C92 1.386(4)
C91 H91 0.9500
C92 H92 0.9500
C93 C96 1.525(4)
C93 C94 1.535(4)
C93 C95 1.537(4)
C94 H94A 0.9800
C94 H94B 0.9800
C94 H94C 0.9800
C95 H95A 0.9800
C95 H95B 0.9800
C95 H95C 0.9800
C96 H96A 0.9800
C96 H96B 0.9800
C96 H96C 0.9800
O1 P1 1.4900(19)
P1 C97 1.793(3)
P1 C109 1.793(3)
P1 C103 1.798(3)
C97 C98 1.392(4)
C97 C102 1.394(4)
C98 C99 1.391(4)
C98 H98 0.9500
C99 C100 1.377(5)
C99 H99 0.9500
C100 C101 1.384(5)
C100 H100 0.9500
C101 C102 1.381(4)
C101 H101 0.9500
C102 H102 0.9500
C103 C108 1.379(4)
C103 C104 1.388(4)
C104 C105 1.379(5)
C104 H104 0.9500
C105 C106 1.380(5)
C105 H105 0.9500
C106 C107 1.379(5)
C106 H106 0.9500
C107 C108 1.384(4)
C107 H107 0.9500
C108 H108 0.9500
C109 C114 1.388(4)
C109 C110 1.389(4)
C110 C111 1.375(4)
C110 H110 0.9500
C111 C112 1.380(4)
C111 H111 0.9500
C112 C113 1.375(4)
C112 H112 0.9500
C113 C114 1.390(4)
C113 H113 0.9500
C114 H114 0.9500
C1S C2S 1.446(10)
C1S H1S1 0.9800
C1S H1S2 0.9800
C1S H1S3 0.9800
C2S N1S 1.069(8)
C1S' C2S' 1.4401
C1S' H1S4 0.9800
C1S' H1S5 0.9800
C1S' H1S6 0.9800
C2S' N1S' 1.1420
N2S C4S 1.139(5)
C3S C4S 1.411(5)
C3S H3S1 0.9800
C3S H3S2 0.9800
C3S H3S3 0.9800
C5S C6S 1.430(10)
C5S H5S1 0.9800
C5S H5S2 0.9800
C5S H5S3 0.9800
C6S N3S 1.044(8)
C5S' C6S' 1.500(17)
C5S' H5S4 0.9800
C5S' H5S5 0.9800
C5S' H5S6 0.9800
C6S' N3S' 1.098(16)
C7S C8S 1.343(6)
C7S H7S1 0.9800
C7S H7S2 0.9800
C7S H7S3 0.9800
C8S N4S 1.116(7)
C7S' C8S' 1.3440
C7S' H7S4 0.9800
C7S' H7S5 0.9800
C7S' H7S6 0.9800
C8S' N4S' 1.1287

loop_
_geom_torsion_atom_site_label_1
_geom_torsion_atom_site_label_2
_geom_torsion_atom_site_label_3
_geom_torsion_atom_site_label_4
_geom_torsion
N1 C1 C2 C3 -0.8(3)
N7 C1 C2 C3 -178.9(2)
N1 C1 C2 C17 177.8(2)
N7 C1 C2 C17 -0.3(4)
C1 C2 C3 C4 0.0(3)
C17 C2 C3 C4 -178.4(2)
C1 C2 C3 C27 -179.3(2)
C17 C2 C3 C27 2.2(4)
C2 C3 C4 N1 0.7(3)
C27 C3 C4 N1 180.0(2)
C2 C3 C4 C5 -171.9(3)
C27 C3 C4 C5 7.4(5)
N1 C4 C5 N2 -0.4(3)
C3 C4 C5 N2 172.0(3)
N1 C4 C5 C6 -178.2(3)
C3 C4 C5 C6 -5.8(6)
N2 C5 C6 C7 -0.6(2)
C4 C5 C6 C7 177.3(3)
N2 C5 C6 C37 -178.8(2)
C4 C5 C6 C37 -0.9(5)
C5 C6 C7 C8 -0.1(3)
C37 C6 C7 C8 178.2(2)
C5 C6 C7 C47 -171.9(2)
C37 C6 C7 C47 6.4(4)
C6 C7 C8 N2 0.8(3)
C47 C7 C8 N2 173.4(2)
C6 C7 C8 N3 -175.3(2)
C47 C7 C8 N3 -2.7(4)
N3 C9 C10 C11 177.3(2)
N4 C9 C10 C11 -1.8(3)
N3 C9 C10 C57 -6.2(4)
N4 C9 C10 C57 174.7(2)
C9 C10 C11 C12 1.9(3)
C57 C10 C11 C12 -174.5(2)
C9 C10 C11 C67 -172.4(2)
C57 C10 C11 C67 11.3(4)
C10 C11 C12 N5 -179.6(2)
C67 C11 C12 N5 -4.8(4)
C10 C11 C12 N4 -1.3(3)
C67 C11 C12 N4 173.5(2)
N5 C13 C14 C15 177.8(3)
N6 C13 C14 C15 0.0(3)
N5 C13 C14 C77 0.4(4)
N6 C13 C14 C77 -177.4(2)
C13 C14 C15 C16 -0.6(3)
C77 C14 C15 C16 176.6(3)
C13 C14 C15 C87 175.6(3)
C77 C14 C15 C87 -7.2(5)
C14 C15 C16 N7 -178.7(3)
C87 C15 C16 N7 4.7(4)
C14 C15 C16 N6 1.0(3)
C87 C15 C16 N6 -175.5(2)
N7 C1 N1 C4 179.5(2)
C2 C1 N1 C4 1.3(3)
N7 C1 N1 Mn1 -21.9(4)
C2 C1 N1 Mn1 159.90(17)
C5 C4 N1 C1 173.9(2)
C3 C4 N1 C1 -1.3(3)
C5 C4 N1 Mn1 13.0(3)
C3 C4 N1 Mn1 -162.21(15)
N2 Mn1 N1 C1 -173.3(2)
N6 Mn1 N1 C1 21.0(2)
N4 Mn1 N1 C1 126.1(3)
O1 Mn1 N1 C1 -77.6(2)
N2 Mn1 N1 C4 -15.70(17)
N6 Mn1 N1 C4 178.67(18)
N4 Mn1 N1 C4 -76.3(3)
O1 Mn1 N1 C4 79.98(18)
N3 C8 N2 C5 175.0(2)
C7 C8 N2 C5 -1.3(3)
N3 C8 N2 Mn1 11.9(3)
C7 C8 N2 Mn1 -164.41(16)
C4 C5 N2 C8 -177.46(19)
C6 C5 N2 C8 1.2(3)
C4 C5 N2 Mn1 -12.4(3)
C6 C5 N2 Mn1 166.26(15)
N1 Mn1 N2 C8 177.9(2)
N6 Mn1 N2 C8 -123.0(3)
N4 Mn1 N2 C8 -17.9(2)
O1 Mn1 N2 C8 81.3(2)
N1 Mn1 N2 C5 15.56(17)
N6 Mn1 N2 C5 74.6(4)
N4 Mn1 N2 C5 179.73(18)
O1 Mn1 N2 C5 -81.08(17)
N4 C9 N3 C8 1.6(4)
C10 C9 N3 C8 -177.4(2)
N2 C8 N3 C9 0.1(4)
C7 C8 N3 C9 175.6(2)
N5 C12 N4 C9 178.4(2)
C11 C12 N4 C9 0.1(3)
N5 C12 N4 Mn1 14.5(4)
C11 C12 N4 Mn1 -163.78(17)
N3 C9 N4 C12 -178.1(2)
C10 C9 N4 C12 1.0(3)
N3 C9 N4 Mn1 -14.5(4)
C10 C9 N4 Mn1 164.59(16)
N1 Mn1 N4 C12 -120.9(3)
N2 Mn1 N4 C12 180.0(2)
N6 Mn1 N4 C12 -16.3(2)
O1 Mn1 N4 C12 83.0(2)
N1 Mn1 N4 C9 77.7(4)
N2 Mn1 N4 C9 18.5(2)
N6 Mn1 N4 C9 -177.7(2)
O1 Mn1 N4 C9 -78.4(2)
N6 C13 N5 C12 -6.5(4)
C14 C13 N5 C12 176.1(3)
N4 C12 N5 C13 -0.8(4)
C11 C12 N5 C13 177.2(3)
N5 C13 N6 C16 -177.1(3)
C14 C13 N6 C16 0.6(3)
N5 C13 N6 Mn1 -1.0(4)
C14 C13 N6 Mn1 176.77(18)
N7 C16 N6 C13 178.7(3)
C15 C16 N6 C13 -1.0(3)
N7 C16 N6 Mn1 2.6(4)
C15 C16 N6 Mn1 -177.08(18)
N1 Mn1 N6 C13 172.7(2)
N2 Mn1 N6 C13 114.9(3)
N4 Mn1 N6 C13 10.3(2)
O1 Mn1 N6 C13 -89.5(2)
N1 Mn1 N6 C16 -11.8(2)
N2 Mn1 N6 C16 -69.5(4)
N4 Mn1 N6 C16 -174.1(2)
O1 Mn1 N6 C16 86.1(2)
N6 C16 N7 C1 3.3(4)
C15 C16 N7 C1 -177.0(2)
N1 C1 N7 C16 6.4(4)
C2 C1 N7 C16 -175.8(2)
C3 C2 C17 C22 38.5(4)
C1 C2 C17 C22 -139.8(3)
C3 C2 C17 C18 -145.4(3)
C1 C2 C17 C18 36.4(4)
C22 C17 C18 C19 2.3(4)
C2 C17 C18 C19 -174.0(2)
C17 C18 C19 C20 -0.9(4)
C18 C19 C20 C21 -0.9(4)
C18 C19 C20 C23 176.9(3)
C19 C20 C21 C22 1.4(4)
C23 C20 C21 C22 -176.3(3)
C18 C17 C22 C21 -1.8(4)
C2 C17 C22 C21 174.4(3)
C20 C21 C22 C17 0.0(4)
C19 C20 C23 C26 172.3(3)
C21 C20 C23 C26 -10.0(5)
C19 C20 C23 C25 47.6(4)
C21 C20 C23 C25 -134.8(4)
C19 C20 C23 C24 -69.1(4)
C21 C20 C23 C24 108.6(4)
C2 C3 C27 C32 -117.7(3)
C4 C3 C27 C32 63.1(4)
C2 C3 C27 C28 55.7(3)
C4 C3 C27 C28 -123.4(3)
C32 C27 C28 C29 5.4(4)
C3 C27 C28 C29 -168.4(3)
C27 C28 C29 C30 -0.6(5)
C28 C29 C30 C31 -4.3(4)
C28 C29 C30 C33 171.0(3)
C29 C30 C31 C32 4.4(5)
C33 C30 C31 C32 -170.7(3)
C28 C27 C32 C31 -5.2(4)
C3 C27 C32 C31 168.4(3)
C30 C31 C32 C27 0.3(5)
C29 C30 C33 C35 158.7(10)
C31 C30 C33 C35 -26.4(10)
C29 C30 C33 C36 27.7(12)
C31 C30 C33 C36 -157.3(12)
C29 C30 C33 C34 -88.5(7)
C31 C30 C33 C34 86.5(7)
C7 C6 C37 C38 -120.7(3)
C5 C6 C37 C38 57.2(4)
C7 C6 C37 C42 54.5(3)
C5 C6 C37 C42 -127.6(3)
C42 C37 C38 C39 -1.8(4)
C6 C37 C38 C39 173.5(3)
C37 C38 C39 C40 0.9(5)
C38 C39 C40 C41 0.6(5)
C38 C39 C40 C43 -179.9(3)
C39 C40 C41 C42 -1.2(4)
C43 C40 C41 C42 179.3(3)
C40 C41 C42 C37 0.4(4)
C38 C37 C42 C41 1.1(4)
C6 C37 C42 C41 -174.3(2)
C39 C40 C43 C45 -123.7(7)
C41 C40 C43 C45 55.8(8)
C39 C40 C43 C44 -3.5(10)
C41 C40 C43 C44 176.0(9)
C39 C40 C43 C46 118.7(9)
C41 C40 C43 C46 -61.8(9)
C6 C7 C47 C48 35.8(4)
C8 C7 C47 C48 -134.9(2)
C6 C7 C47 C52 -152.0(2)
C8 C7 C47 C52 37.3(3)
C52 C47 C48 C49 -2.0(4)
C7 C47 C48 C49 170.4(2)
C47 C48 C49 C50 0.9(4)
C48 C49 C50 C51 0.8(4)
C48 C49 C50 C53 -176.2(3)
C49 C50 C51 C52 -1.3(4)
C53 C50 C51 C52 175.7(3)
C50 C51 C52 C47 0.2(4)
C48 C47 C52 C51 1.5(4)
C7 C47 C52 C51 -171.0(2)
C49 C50 C53 C55 -132.5(5)
C51 C50 C53 C55 50.6(5)
C49 C50 C53 C54 -12.3(5)
C51 C50 C53 C54 170.8(4)
C49 C50 C53 C56 105.2(5)
C51 C50 C53 C56 -71.6(5)
C11 C10 C57 C58 -154.5(3)
C9 C10 C57 C58 29.7(4)
C11 C10 C57 C62 27.7(4)
C9 C10 C57 C62 -148.1(2)
C62 C57 C58 C59 -1.9(4)
C10 C57 C58 C59 -179.8(2)
C57 C58 C59 C60 -0.4(4)
C58 C59 C60 C61 2.8(4)
C58 C59 C60 C63 -177.3(3)
C59 C60 C61 C62 -3.0(5)
C63 C60 C61 C62 177.0(3)
C60 C61 C62 C57 0.8(5)
C58 C57 C62 C61 1.7(4)
C10 C57 C62 C61 179.7(3)
C59 C60 C63 C66 -171.2(11)
C61 C60 C63 C66 8.8(12)
C59 C60 C63 C65 54.2(10)
C61 C60 C63 C65 -125.8(9)
C59 C60 C63 C64 -59.3(6)
C61 C60 C63 C64 120.7(6)
C10 C11 C67 C68 47.3(4)
C12 C11 C67 C68 -126.2(3)
C10 C11 C67 C72 -137.2(3)
C12 C11 C67 C72 49.3(4)
C72 C67 C68 C69 -0.7(4)
C11 C67 C68 C69 174.9(3)
C67 C68 C69 C70 -0.6(5)
C68 C69 C70 C71 1.5(5)
C68 C69 C70 C73 176.2(3)
C68 C69 C70 C73' -161.0(6)
C69 C70 C71 C72 -1.3(5)
C73 C70 C71 C72 -175.5(3)
C73' C70 C71 C72 161.9(5)
C70 C71 C72 C67 0.0(4)
C68 C67 C72 C71 1.0(4)
C11 C67 C72 C71 -174.6(2)
C71 C70 C73 C74 -124.4(5)
C69 C70 C73 C74 61.4(6)
C73' C70 C73 C74 -45.7(16)
C71 C70 C73 C75 115.1(4)
C69 C70 C73 C75 -59.1(5)
C73' C70 C73 C75 -166(2)
C71 C70 C73 C76 -5.4(6)
C69 C70 C73 C76 -179.6(4)
C73' C70 C73 C76 73.3(18)
C71 C70 C73' C74' -178.5(8)
C69 C70 C73' C74' -16.2(12)
C73 C70 C73' C74' 68.2(17)
C71 C70 C73' C76' 65.5(10)
C69 C70 C73' C76' -132.2(8)
C73 C70 C73' C76' -47.8(15)
C71 C70 C73' C75' -53.9(11)
C69 C70 C73' C75' 108.4(10)
C73 C70 C73' C75' -167(2)
C15 C14 C77 C82 -40.4(5)
C13 C14 C77 C82 136.4(3)
C15 C14 C77 C78 143.1(3)
C13 C14 C77 C78 -40.2(4)
C82 C77 C78 C79 -1.6(4)
C14 C77 C78 C79 175.1(3)
C77 C78 C79 C80 -0.3(4)
C78 C79 C80 C81 2.0(5)
C78 C79 C80 C83 -176.7(3)
C79 C80 C81 C82 -1.9(5)
C83 C80 C81 C82 176.8(3)
C78 C77 C82 C81 1.7(5)
C14 C77 C82 C81 -175.0(3)
C80 C81 C82 C77 0.1(6)
C79 C80 C83 C85 -3.7(9)
C81 C80 C83 C85 177.6(9)
C79 C80 C83 C84 123.4(9)
C81 C80 C83 C84 -55.2(10)
C79 C80 C83 C86 -120.3(7)
C81 C80 C83 C86 61.0(7)
C14 C15 C87 C92 137.1(3)
C16 C15 C87 C92 -47.2(4)
C14 C15 C87 C88 -46.0(4)
C16 C15 C87 C88 129.8(3)
C92 C87 C88 C89 -0.3(4)
C15 C87 C88 C89 -177.4(3)
C87 C88 C89 C90 -0.3(5)
C88 C89 C90 C91 0.0(4)
C88 C89 C90 C93 179.4(3)
C89 C90 C91 C92 0.9(4)
C93 C90 C91 C92 -178.5(3)
C88 C87 C92 C91 1.2(4)
C15 C87 C92 C91 178.2(3)
C90 C91 C92 C87 -1.5(4)
C91 C90 C93 C96 -4.5(4)
C89 C90 C93 C96 176.1(3)
C91 C90 C93 C94 -124.4(3)
C89 C90 C93 C94 56.3(3)
C91 C90 C93 C95 116.6(3)
C89 C90 C93 C95 -62.8(3)
Mn1 O1 P1 C97 112.6(3)
Mn1 O1 P1 C109 -124.0(3)
Mn1 O1 P1 C103 -5.6(3)
O1 P1 C97 C98 7.4(3)
C109 P1 C97 C98 -113.8(2)
C103 P1 C97 C98 131.7(2)
O1 P1 C97 C102 -169.8(2)
C109 P1 C97 C102 68.9(3)
C103 P1 C97 C102 -45.5(3)
C102 C97 C98 C99 -0.6(4)
P1 C97 C98 C99 -178.0(2)
C97 C98 C99 C100 -0.1(5)
C98 C99 C100 C101 0.6(5)
C99 C100 C101 C102 -0.3(6)
C100 C101 C102 C97 -0.5(6)
C98 C97 C102 C101 0.9(5)
P1 C97 C102 C101 178.2(3)
O1 P1 C103 C108 -100.1(3)
C97 P1 C103 C108 139.7(3)
C109 P1 C103 C108 20.3(3)
O1 P1 C103 C104 80.3(3)
C97 P1 C103 C104 -40.0(3)
C109 P1 C103 C104 -159.3(2)
C108 C103 C104 C105 -1.7(5)
P1 C103 C104 C105 177.9(3)
C103 C104 C105 C106 0.8(6)
C104 C105 C106 C107 0.4(6)
C105 C106 C107 C108 -0.6(6)
C104 C103 C108 C107 1.5(5)
P1 C103 C108 C107 -178.1(3)
C106 C107 C108 C103 -0.3(6)
O1 P1 C109 C114 11.1(3)
C97 P1 C109 C114 132.4(2)
C103 P1 C109 C114 -113.2(2)
O1 P1 C109 C110 -173.8(2)
C97 P1 C109 C110 -52.5(3)
C103 P1 C109 C110 61.9(3)
C114 C109 C110 C111 0.5(4)
P1 C109 C110 C111 -174.6(2)
C109 C110 C111 C112 0.5(4)
C110 C111 C112 C113 -1.0(5)
C111 C112 C113 C114 0.6(5)
C110 C109 C114 C113 -0.8(4)
P1 C109 C114 C113 174.5(2)
C112 C113 C114 C109 0.3(5)
